data_7208546
loop_
_publ_author_name
'Liu, Ying-Ying'
'Chen, Chun'
'Ma, Jian-Fang'
'Yang, Jin'

_publ_section_title
;
 A series of complexes constructed by different calix[4]arene derivatives
;
_journal_issue 19
_journal_name_full CrystEngComm
_journal_page_first 6201
_journal_paper_doi 10.1039/c2ce25650a
_journal_volume 14
_journal_year 2012
_chemical_formula_sum 'C154 H146 N4 Na6 O59 Zn6'
_chemical_formula_weight 3526.91
_chemical_name_systematic
;
?
;
_space_group_IT_number 2
_symmetry_cell_setting triclinic
_symmetry_space_group_name_Hall '-P 1'
_symmetry_space_group_name_H-M 'P -1'
_atom_sites_solution_hydrogens geom
_atom_sites_solution_primary direct
_atom_sites_solution_secondary difmap
_audit_creation_method SHELXL-97
_cell_angle_alpha 116.355(4)
_cell_angle_beta 96.267(3)
_cell_angle_gamma 102.994(5)
_cell_formula_units_Z 1
_cell_length_a 14.767(3)
_cell_length_b 17.448(4)
_cell_length_c 17.880(8)
_cell_measurement_temperature 293(2)
_cell_volume 3905(2)
_computing_cell_refinement CrysAlis
_computing_data_collection 'CrysAlis (Oxford Diffraction, 2006)'
_computing_data_reduction CrysAlis
_computing_structure_refinement 'SHELXL-97 (Sheldrick, 1997)'
_computing_structure_solution 'SHELXS-97 (Sheldrick, 1997)'
_diffrn_ambient_temperature 293(2)
_diffrn_detector_area_resol_mean 10.0
_diffrn_measured_fraction_theta_full 0.996
_diffrn_measured_fraction_theta_max 0.841
_diffrn_measurement_device_type 'Oxford Diffraction Gemini R Ultra'
_diffrn_measurement_method '\w scan'
_diffrn_radiation_monochromator graphite
_diffrn_radiation_source 'fine-focus sealed tube'
_diffrn_radiation_type MoK\a
_diffrn_radiation_wavelength 0.71069
_diffrn_reflns_av_R_equivalents 0.0288
_diffrn_reflns_av_sigmaI/netI 0.0967
_diffrn_reflns_limit_h_max 18
_diffrn_reflns_limit_h_min -20
_diffrn_reflns_limit_k_max 23
_diffrn_reflns_limit_k_min -21
_diffrn_reflns_limit_l_max 24
_diffrn_reflns_limit_l_min -23
_diffrn_reflns_number 28835
_diffrn_reflns_theta_full 25.00
_diffrn_reflns_theta_max 29.22
_diffrn_reflns_theta_min 2.92
_exptl_absorpt_coefficient_mu 1.017
_exptl_absorpt_correction_T_max 0.8624
_exptl_absorpt_correction_T_min 0.8225
_exptl_absorpt_correction_type multi-scan
_exptl_absorpt_process_details
;
CrysAlis (Oxford Diffraction, 2006)
;
_exptl_crystal_density_diffrn 1.500
_exptl_crystal_density_method 'not measured'
_exptl_crystal_F_000 1816
_exptl_crystal_size_max 0.20
_exptl_crystal_size_mid 0.18
_exptl_crystal_size_min 0.15
_refine_diff_density_max 0.974
_refine_diff_density_min -0.867
_refine_diff_density_rms 0.073
_refine_ls_extinction_method none
_refine_ls_goodness_of_fit_ref 0.844
_refine_ls_hydrogen_treatment mixed
_refine_ls_matrix_type full
_refine_ls_number_parameters 1054
_refine_ls_number_reflns 17847
_refine_ls_number_restraints 9
_refine_ls_restrained_S_all 0.868
_refine_ls_R_factor_all 0.0928
_refine_ls_R_factor_gt 0.0448
_refine_ls_shift/su_max 0.007
_refine_ls_shift/su_mean 0.000
_refine_ls_structure_factor_coef Fsqd
_refine_ls_weighting_details 'calc w=1/[\s^2^(Fo^2^)+(0.0603P)^2^+0.0000P] where P=(Fo^2^+2Fc^2^)/3'
_refine_ls_weighting_scheme calc
_refine_ls_wR_factor_gt 0.1046
_refine_ls_wR_factor_ref 0.1124
_reflns_number_gt 9140
_reflns_number_total 17847
_reflns_threshold_expression >2sigma(I)
_cod_data_source_file c2ce25650a.txt
_cod_data_source_block 7
_cod_depositor_comments
;
The following automatic conversions were performed:

'_symmetry_cell_setting' value 'Triclinic' changed to 'triclinic'
according to /home/saulius/struct/CIF-dictionaries/cif_core.dic
dictionary named 'cif_core.dic' version 2.4.1 from 2010-06-29.

Automatic conversion script
Id: cif_fix_values 1891 2012-01-12 08:04:46Z andrius 
;
_cod_original_sg_symbol_H-M P-1
_cod_database_code 7208546

loop_
_symmetry_equiv_pos_as_xyz
'x, y, z'
'-x, -y, -z'

loop_
_atom_site_label
_atom_site_type_symbol
_atom_site_fract_x
_atom_site_fract_y
_atom_site_fract_z
_atom_site_U_iso_or_equiv
_atom_site_adp_type
_atom_site_occupancy
_atom_site_symmetry_multiplicity
_atom_site_calc_flag
_atom_site_refinement_flags
Zn1 Zn 0.27453(3) -0.12598(2) -0.10672(2) 0.04072(12) Uani 1 1 d .
Zn2 Zn -0.05416(2) -0.42003(2) -0.10116(2) 0.03337(10) Uani 1 1 d .
Zn3 Zn 0.42954(3) -0.03166(3) 0.06346(2) 0.05163(14) Uani 1 1 d .
Na1 Na -0.15979(8) -0.77810(7) -0.20785(7) 0.0331(3) Uani 1 1 d .
Na2 Na 0.32013(8) -0.32038(8) -0.24735(7) 0.0366(3) Uani 1 1 d .
Na3 Na -0.15924(9) -0.59330(9) -0.03295(8) 0.0481(4) Uani 1 1 d .
C1 C -0.1395(2) -0.97892(19) -0.22761(17) 0.0301(7) Uani 1 1 d .
C2 C -0.2183(2) -1.0553(2) -0.27664(18) 0.0334(8) Uani 1 1 d .
C3 C -0.1994(3) -1.1368(2) -0.3226(2) 0.0414(9) Uani 1 1 d .
H3 H -0.2502 -1.1895 -0.3549 0.050 Uiso 1 1 calc R
C4 C -0.1071(3) -1.1404(2) -0.3210(2) 0.0469(9) Uani 1 1 d .
H4 H -0.0960 -1.1956 -0.3493 0.056 Uiso 1 1 calc R
C5 C -0.0316(2) -1.0630(2) -0.27779(19) 0.0388(8) Uani 1 1 d .
H5 H 0.0303 -1.0660 -0.2794 0.047 Uiso 1 1 calc R
C6 C -0.0457(2) -0.9802(2) -0.23152(18) 0.0329(7) Uani 1 1 d .
C7 C 0.0399(2) -0.8949(2) -0.19489(19) 0.0368(8) Uani 1 1 d .
H7A H 0.0251 -0.8446 -0.1514 0.044 Uiso 1 1 calc R
H7B H 0.0951 -0.9030 -0.1682 0.044 Uiso 1 1 calc R
C8 C 0.0625(2) -0.8753(2) -0.26737(19) 0.0363(8) Uani 1 1 d .
C9 C 0.1058(3) -0.9283(2) -0.3275(2) 0.0506(10) Uani 1 1 d .
H9 H 0.1280 -0.9704 -0.3193 0.061 Uiso 1 1 calc R
C10 C 0.1158(3) -0.9187(2) -0.3988(2) 0.0574(11) Uani 1 1 d .
H10 H 0.1462 -0.9534 -0.4376 0.069 Uiso 1 1 calc R
C11 C 0.0814(3) -0.8583(2) -0.4133(2) 0.0485(10) Uani 1 1 d .
H11 H 0.0851 -0.8550 -0.4635 0.058 Uiso 1 1 calc R
C12 C 0.0411(2) -0.8022(2) -0.35341(19) 0.0353(8) Uani 1 1 d .
C13 C 0.0359(2) -0.80993(19) -0.27993(18) 0.0299(7) Uani 1 1 d .
C14 C 0.0012(2) -0.7376(2) -0.3710(2) 0.0411(9) Uani 1 1 d .
H14A H -0.0086 -0.6935 -0.3181 0.049 Uiso 1 1 calc R
H14B H 0.0474 -0.7059 -0.3903 0.049 Uiso 1 1 calc R
C15 C -0.0922(2) -0.7853(2) -0.43825(19) 0.0377(8) Uani 1 1 d .
C16 C -0.0943(3) -0.8239(2) -0.5262(2) 0.0492(10) Uani 1 1 d .
H16 H -0.0371 -0.8161 -0.5433 0.059 Uiso 1 1 calc R
C17 C -0.1790(3) -0.8728(2) -0.5878(2) 0.0518(10) Uani 1 1 d .
H17 H -0.1796 -0.8936 -0.6456 0.062 Uiso 1 1 calc R
C18 C -0.2619(3) -0.8906(2) -0.5634(2) 0.0473(9) Uani 1 1 d .
H18 H -0.3180 -0.9279 -0.6057 0.057 Uiso 1 1 calc R
C19 C -0.2659(2) -0.8548(2) -0.47665(19) 0.0380(8) Uani 1 1 d .
C20 C -0.1786(2) -0.79856(19) -0.41640(17) 0.0325(8) Uani 1 1 d .
C21 C -0.3556(2) -0.8797(2) -0.4498(2) 0.0425(9) Uani 1 1 d .
H21A H -0.4103 -0.8869 -0.4905 0.051 Uiso 1 1 calc R
H21B H -0.3533 -0.8318 -0.3937 0.051 Uiso 1 1 calc R
C22 C -0.3673(2) -0.9661(2) -0.4459(2) 0.0391(8) Uani 1 1 d .
C23 C -0.3955(2) -1.0478(2) -0.5221(2) 0.0469(9) Uani 1 1 d .
H23 H -0.4082 -1.0481 -0.5743 0.056 Uiso 1 1 calc R
C24 C -0.4048(2) -1.1278(2) -0.5220(2) 0.0508(10) Uani 1 1 d .
H24 H -0.4253 -1.1814 -0.5737 0.061 Uiso 1 1 calc R
C25 C -0.3840(2) -1.1287(2) -0.4458(2) 0.0433(9) Uani 1 1 d .
H25 H -0.3908 -1.1832 -0.4463 0.052 Uiso 1 1 calc R
C26 C -0.3525(2) -1.0486(2) -0.36702(19) 0.0346(8) Uani 1 1 d .
C27 C -0.3483(2) -0.9689(2) -0.36876(19) 0.0356(8) Uani 1 1 d .
C28 C -0.3192(2) -1.0506(2) -0.28532(19) 0.0367(8) Uani 1 1 d .
H28A H -0.3613 -1.1024 -0.2860 0.044 Uiso 1 1 calc R
H28B H -0.3219 -0.9970 -0.2363 0.044 Uiso 1 1 calc R
C29 C -0.1346(2) -0.8694(2) -0.08535(17) 0.0356(8) Uani 1 1 d .
H29A H -0.1020 -0.8052 -0.0549 0.043 Uiso 1 1 calc R
H29B H -0.0898 -0.8984 -0.0747 0.043 Uiso 1 1 calc R
C30 C -0.2167(2) -0.8871(2) -0.04655(19) 0.0350(8) Uani 1 1 d .
C31 C 0.0695(2) -0.6732(2) -0.14994(18) 0.0393(8) Uani 1 1 d .
H31A H 0.0809 -0.6258 -0.1655 0.047 Uiso 1 1 calc R
H31B H 0.1293 -0.6860 -0.1414 0.047 Uiso 1 1 calc R
C32 C 0.0355(2) -0.64265(19) -0.06797(18) 0.0299(7) Uani 1 1 d .
C33 C -0.1942(3) -0.6671(2) -0.31189(19) 0.0445(9) Uani 1 1 d .
H33A H -0.2622 -0.6751 -0.3251 0.053 Uiso 1 1 calc R
H33B H -0.1657 -0.6468 -0.3488 0.053 Uiso 1 1 calc R
C34 C -0.1505(2) -0.5959(2) -0.21903(19) 0.0316(7) Uani 1 1 d .
C35 C -0.3952(2) -0.8643(2) -0.2519(2) 0.0444(9) Uani 1 1 d .
H35A H -0.4262 -0.9106 -0.2388 0.053 Uiso 1 1 calc R
H35B H -0.4424 -0.8612 -0.2918 0.053 Uiso 1 1 calc R
C36 C -0.3582(3) -0.7747(2) -0.1699(2) 0.0532(11) Uani 1 1 d .
C37 C 0.5092(2) -0.3897(2) -0.20580(19) 0.0399(9) Uani 1 1 d .
C38 C 0.4858(2) -0.4695(2) -0.20147(19) 0.0427(9) Uani 1 1 d .
C39 C 0.5520(3) -0.5165(3) -0.2150(2) 0.0548(10) Uani 1 1 d .
H39 H 0.5390 -0.5695 -0.2117 0.066 Uiso 1 1 calc R
C40 C 0.6366(3) -0.4860(3) -0.2332(2) 0.0553(11) Uani 1 1 d .
H40 H 0.6827 -0.5154 -0.2373 0.066 Uiso 1 1 calc R
C41 C 0.6530(2) -0.4119(3) -0.2452(2) 0.0526(10) Uani 1 1 d .
H41 H 0.7082 -0.3946 -0.2618 0.063 Uiso 1 1 calc R
C42 C 0.5892(2) -0.3623(2) -0.23326(19) 0.0414(9) Uani 1 1 d .
C43 C 0.6025(2) -0.2862(2) -0.2548(2) 0.0453(9) Uani 1 1 d .
H43A H 0.5753 -0.2420 -0.2177 0.054 Uiso 1 1 calc R
H43B H 0.6704 -0.2570 -0.2439 0.054 Uiso 1 1 calc R
C44 C 0.5553(2) -0.3195(2) -0.3479(2) 0.0365(8) Uani 1 1 d .
C45 C 0.5961(2) -0.3666(2) -0.4136(2) 0.0452(9) Uani 1 1 d .
H45 H 0.6535 -0.3763 -0.3996 0.054 Uiso 1 1 calc R
C46 C 0.5538(3) -0.3991(2) -0.4983(2) 0.0491(10) Uani 1 1 d .
H46 H 0.5825 -0.4303 -0.5410 0.059 Uiso 1 1 calc R
C47 C 0.4687(3) -0.3856(2) -0.5201(2) 0.0443(9) Uani 1 1 d .
H47 H 0.4405 -0.4080 -0.5778 0.053 Uiso 1 1 calc R
C48 C 0.4240(2) -0.33927(19) -0.45791(19) 0.0345(8) Uani 1 1 d .
C49 C 0.4702(2) -0.30434(19) -0.37203(18) 0.0334(8) Uani 1 1 d .
C50 C 0.3267(2) -0.3307(2) -0.48539(19) 0.0377(8) Uani 1 1 d .
H50A H 0.3144 -0.2825 -0.4372 0.045 Uiso 1 1 calc R
H50B H 0.3276 -0.3155 -0.5314 0.045 Uiso 1 1 calc R
C51 C 0.2469(2) -0.4179(2) -0.51597(18) 0.0327(7) Uani 1 1 d .
C52 C 0.2194(2) -0.4839(2) -0.60143(19) 0.0393(8) Uani 1 1 d .
H52 H 0.2466 -0.4724 -0.6414 0.047 Uiso 1 1 calc R
C53 C 0.1533(2) -0.5655(2) -0.6287(2) 0.0431(9) Uani 1 1 d .
H53 H 0.1332 -0.6077 -0.6868 0.052 Uiso 1 1 calc R
C54 C 0.1170(2) -0.5845(2) -0.5689(2) 0.0422(9) Uani 1 1 d .
H54 H 0.0755 -0.6414 -0.5870 0.051 Uiso 1 1 calc R
C55 C 0.1406(2) -0.5210(2) -0.48255(19) 0.0344(8) Uani 1 1 d .
C56 C 0.2011(2) -0.43557(19) -0.45913(17) 0.0299(7) Uani 1 1 d .
C57 C 0.1121(2) -0.5448(2) -0.4149(2) 0.0399(9) Uani 1 1 d .
H57A H 0.1061 -0.4923 -0.3668 0.048 Uiso 1 1 calc R
H57B H 0.0506 -0.5912 -0.4389 0.048 Uiso 1 1 calc R
C58 C 0.2455(2) -0.5306(2) -0.3011(2) 0.0371(8) Uani 1 1 d .
C59 C 0.1870(2) -0.5778(2) -0.3844(2) 0.0381(8) Uani 1 1 d .
C60 C 0.2010(2) -0.6578(2) -0.4402(2) 0.0480(10) Uani 1 1 d .
H60 H 0.1638 -0.6902 -0.4963 0.058 Uiso 1 1 calc R
C61 C 0.2671(3) -0.6908(3) -0.4159(3) 0.0571(11) Uani 1 1 d .
H61 H 0.2735 -0.7455 -0.4544 0.069 Uiso 1 1 calc R
C62 C 0.3239(3) -0.6427(2) -0.3340(3) 0.0533(10) Uani 1 1 d .
H62 H 0.3688 -0.6654 -0.3173 0.064 Uiso 1 1 calc R
C63 C 0.3161(2) -0.5605(2) -0.2751(2) 0.0439(9) Uani 1 1 d .
C64 C 0.3893(2) -0.5063(3) -0.1890(2) 0.0496(9) Uani 1 1 d .
H64A H 0.3689 -0.4571 -0.1504 0.060 Uiso 1 1 calc R
H64B H 0.3941 -0.5442 -0.1633 0.060 Uiso 1 1 calc R
C65 C 0.4900(3) -0.2689(3) -0.0892(2) 0.0521(10) Uani 1 1 d .
H65A H 0.5562 -0.2364 -0.0805 0.063 Uiso 1 1 calc R
H65B H 0.4887 -0.3001 -0.0557 0.063 Uiso 1 1 calc R
C66 C 0.4342(2) -0.2034(2) -0.0579(2) 0.0380(8) Uani 1 1 d .
C67 C 0.4287(2) -0.1703(2) -0.29654(19) 0.0402(8) Uani 1 1 d .
H67A H 0.3632 -0.1688 -0.3045 0.048 Uiso 1 1 calc R
H67B H 0.4552 -0.1612 -0.3403 0.048 Uiso 1 1 calc R
C68 C 0.4859(2) -0.0946(2) -0.2088(2) 0.0419(8) Uani 1 1 d U
C69 C 0.1374(2) -0.3289(2) -0.3682(2) 0.0420(9) Uani 1 1 d .
H69A H 0.0797 -0.3742 -0.3763 0.050 Uiso 1 1 calc R
H69B H 0.1272 -0.3133 -0.4135 0.050 Uiso 1 1 calc R
C70 C 0.1547(2) -0.2465(2) -0.28238(19) 0.0360(8) Uani 1 1 d .
C71 C 0.1999(3) -0.4436(3) -0.1709(2) 0.0529(10) Uani 1 1 d .
H71A H 0.2469 -0.3960 -0.1195 0.063 Uiso 1 1 calc R
H71B H 0.1948 -0.4996 -0.1701 0.063 Uiso 1 1 calc R
C72 C 0.1059(2) -0.4266(2) -0.1681(2) 0.0385(8) Uani 1 1 d .
C73 C -0.0408(2) -0.2510(2) -0.1143(2) 0.0413(9) Uani 1 1 d .
H73 H 0.0082 -0.2568 -0.1430 0.050 Uiso 1 1 calc R
C74 C -0.1502(3) -0.2747(3) -0.0508(2) 0.0505(10) Uani 1 1 d .
H74 H -0.1911 -0.3009 -0.0267 0.061 Uiso 1 1 calc R
C75 C -0.1481(3) -0.1991(3) -0.0529(2) 0.0536(10) Uani 1 1 d .
H75 H -0.1872 -0.1635 -0.0311 0.064 Uiso 1 1 calc R
C76 C -0.0511(3) -0.1091(2) -0.1120(2) 0.0527(10) Uani 1 1 d .
H76A H -0.1086 -0.0964 -0.1284 0.063 Uiso 1 1 calc R
H76B H -0.0229 -0.1287 -0.1611 0.063 Uiso 1 1 calc R
C77 C 0.0189(3) -0.0225(2) -0.0390(2) 0.0476(9) Uani 1 1 d .
H77A H 0.0756 -0.0355 -0.0215 0.057 Uiso 1 1 calc R
H77B H 0.0382 0.0194 -0.0604 0.057 Uiso 1 1 calc R
N1 N -0.08208(19) -0.30780(17) -0.08992(16) 0.0388(7) Uani 1 1 d .
N2 N -0.0788(2) -0.18340(18) -0.09236(17) 0.0422(7) Uani 1 1 d .
O1 O -0.15649(14) -0.89793(12) -0.17599(11) 0.0308(5) Uani 1 1 d .
O2 O -0.00109(13) -0.75225(12) -0.21756(12) 0.0326(5) Uani 1 1 d .
O3 O -0.18043(14) -0.75184(12) -0.33010(11) 0.0325(5) Uani 1 1 d .
O2W O -0.3103(2) -0.5724(2) -0.00961(18) 0.0604(10) Uani 0.80 1 d P
O2W' O -0.3419(7) -0.5108(6) -0.0184(6) 0.028(2) Uiso 0.20 1 d P
O4 O -0.31882(14) -0.88759(13) -0.29111(12) 0.0356(5) Uani 1 1 d .
O5 O -0.30061(16) -0.92563(16) -0.08997(13) 0.0498(7) Uani 1 1 d .
O6 O -0.19019(15) -0.85752(15) 0.03377(12) 0.0425(6) Uani 1 1 d .
O7 O 0.09456(15) -0.57440(13) -0.00170(12) 0.0397(6) Uani 1 1 d .
O8 O -0.04281(15) -0.68429(13) -0.06652(12) 0.0356(5) Uani 1 1 d .
O9 O -0.14916(15) -0.51835(14) -0.20471(13) 0.0394(6) Uani 1 1 d .
O10 O -0.11897(19) -0.61661(14) -0.16680(13) 0.0506(7) Uani 1 1 d .
O11 O -0.42031(18) -0.74147(19) -0.13944(19) 0.0874(11) Uani 1 1 d D
O12 O -0.27105(17) -0.74053(17) -0.13668(16) 0.0658(9) Uani 1 1 d .
O13 O 0.23362(15) -0.44871(14) -0.24521(13) 0.0386(5) Uani 1 1 d .
O14 O 0.45179(14) -0.33381(14) -0.17884(12) 0.0387(6) Uani 1 1 d .
O15 O 0.42883(14) -0.25634(13) -0.30739(12) 0.0343(5) Uani 1 1 d .
O16 O 0.21580(13) -0.36580(13) -0.37519(11) 0.0325(5) Uani 1 1 d .
O17 O 0.0667(2) -0.4060(2) -0.21664(18) 0.0722(8) Uani 1 1 d .
O18 O 0.07337(15) -0.43276(15) -0.10640(13) 0.0413(6) Uani 1 1 d .
O19 O 0.35619(15) -0.21662(14) -0.10336(13) 0.0398(6) Uani 1 1 d .
O20 O 0.47440(16) -0.13820(15) 0.01646(13) 0.0474(6) Uani 1 1 d .
O21 O 0.53203(17) -0.10824(16) -0.15592(14) 0.0525(7) Uani 1 1 d U
O22 O 0.48254(18) -0.01807(16) -0.19275(15) 0.0570(7) Uani 1 1 d .
O23 O 0.23330(15) -0.22123(14) -0.22882(12) 0.0390(6) Uani 1 1 d .
O24 O 0.09128(17) -0.21000(16) -0.27178(15) 0.0536(7) Uani 1 1 d .
O5W O -0.2755(13) -0.0901(12) -0.0646(11) 0.278(7) Uiso 0.50 1 d P
O1W O 0.1998(2) -0.04503(18) -0.13724(16) 0.0603(7) Uani 1 1 d D
H1A H 0.246(2) -0.033(3) -0.157(2) 0.090 Uiso 1 1 d D
H1B H 0.1501(19) -0.088(2) -0.178(2) 0.090 Uiso 1 1 d D
O3W O 0.3196(3) 0.0354(3) -0.2023(3) 0.1062(12) Uani 1 1 d D
H3A H 0.339(4) 0.0959(15) -0.157(3) 0.159 Uiso 1 1 d D
H3B H 0.367(4) 0.008(4) -0.214(4) 0.159 Uiso 1 1 d D
O4W O -0.6280(5) -0.7781(6) -0.1928(9) 0.310(8) Uani 0.70 1 d PD
O4W' O -0.6186(6) -0.7849(9) -0.1382(7) 0.081(4) Uiso 0.30 1 d PD
O25 O 0.39125(18) -0.02622(15) -0.04176(15) 0.0494(7) Uani 1 1 d .
H25A H 0.363(3) 0.009(3) -0.037(3) 0.074 Uiso 1 1 d .

loop_
_atom_site_aniso_label
_atom_site_aniso_U_11
_atom_site_aniso_U_22
_atom_site_aniso_U_33
_atom_site_aniso_U_23
_atom_site_aniso_U_13
_atom_site_aniso_U_12
Zn1 0.0463(2) 0.0372(2) 0.02516(18) 0.00825(17) 0.00812(17) 0.00362(18)
Zn2 0.0354(2) 0.0305(2) 0.03098(19) 0.01294(16) 0.00562(16) 0.00952(16)
Zn3 0.0608(3) 0.0446(2) 0.02710(19) 0.00465(18) 0.00354(19) 0.0065(2)
Na1 0.0341(6) 0.0316(6) 0.0312(6) 0.0138(5) 0.0080(5) 0.0091(5)
Na2 0.0368(6) 0.0391(7) 0.0312(6) 0.0151(6) 0.0048(5) 0.0126(6)
Na3 0.0498(8) 0.0513(8) 0.0344(7) 0.0138(6) 0.0085(6) 0.0154(7)
C1 0.0423(18) 0.0283(16) 0.0257(14) 0.0164(13) 0.0088(14) 0.0141(15)
C2 0.0424(19) 0.0309(17) 0.0274(15) 0.0161(14) 0.0095(14) 0.0076(15)
C3 0.055(2) 0.0269(17) 0.0360(17) 0.0134(15) 0.0065(16) 0.0077(16)
C4 0.070(3) 0.0307(19) 0.0396(18) 0.0131(16) 0.0126(18) 0.0232(19)
C5 0.0453(19) 0.042(2) 0.0376(17) 0.0223(16) 0.0130(16) 0.0215(17)
C6 0.0421(18) 0.0342(18) 0.0273(15) 0.0186(14) 0.0062(14) 0.0137(15)
C7 0.0364(17) 0.0374(18) 0.0344(16) 0.0156(15) 0.0061(14) 0.0125(15)
C8 0.0345(17) 0.0306(17) 0.0372(17) 0.0116(15) 0.0108(15) 0.0074(15)
C9 0.060(2) 0.042(2) 0.058(2) 0.0235(18) 0.028(2) 0.0252(18)
C10 0.073(3) 0.047(2) 0.059(2) 0.0202(19) 0.042(2) 0.029(2)
C11 0.059(2) 0.042(2) 0.0441(19) 0.0171(17) 0.0282(18) 0.0148(19)
C12 0.0350(17) 0.0273(16) 0.0379(17) 0.0128(14) 0.0136(15) 0.0031(14)
C13 0.0246(15) 0.0249(16) 0.0333(16) 0.0091(13) 0.0110(13) 0.0043(13)
C14 0.047(2) 0.0303(17) 0.0453(19) 0.0188(16) 0.0199(17) 0.0064(16)
C15 0.056(2) 0.0282(17) 0.0345(17) 0.0185(14) 0.0156(16) 0.0134(16)
C16 0.072(3) 0.046(2) 0.048(2) 0.0278(18) 0.033(2) 0.031(2)
C17 0.088(3) 0.047(2) 0.0265(17) 0.0168(17) 0.016(2) 0.031(2)
C18 0.073(3) 0.0373(19) 0.0272(16) 0.0121(15) 0.0019(18) 0.0222(19)
C19 0.055(2) 0.0292(17) 0.0306(16) 0.0134(14) 0.0039(16) 0.0192(16)
C20 0.055(2) 0.0237(16) 0.0244(15) 0.0132(13) 0.0110(15) 0.0185(15)
C21 0.0421(19) 0.045(2) 0.0330(17) 0.0134(16) -0.0028(15) 0.0182(17)
C22 0.0293(17) 0.041(2) 0.0365(17) 0.0127(16) -0.0010(14) 0.0098(15)
C23 0.044(2) 0.049(2) 0.0313(17) 0.0105(17) -0.0040(16) 0.0115(18)
C24 0.051(2) 0.038(2) 0.0374(19) 0.0016(17) -0.0039(17) 0.0085(17)
C25 0.0352(18) 0.0333(18) 0.045(2) 0.0080(16) 0.0029(16) 0.0075(15)
C26 0.0232(15) 0.0360(19) 0.0349(17) 0.0108(15) 0.0045(14) 0.0062(14)
C27 0.0258(16) 0.0330(18) 0.0339(17) 0.0079(15) 0.0010(14) 0.0050(14)
C28 0.0353(17) 0.0317(17) 0.0377(17) 0.0154(15) 0.0094(15) 0.0033(15)
C29 0.0417(18) 0.0345(17) 0.0250(15) 0.0130(14) 0.0038(14) 0.0066(15)
C30 0.047(2) 0.0266(16) 0.0295(16) 0.0103(14) 0.0138(16) 0.0128(16)
C31 0.0386(18) 0.0313(17) 0.0342(17) 0.0077(15) 0.0111(15) 0.0024(15)
C32 0.0357(18) 0.0261(16) 0.0325(16) 0.0157(14) 0.0093(15) 0.0136(15)
C33 0.064(2) 0.0336(19) 0.0328(17) 0.0115(15) 0.0026(17) 0.0233(17)
C34 0.0325(17) 0.0308(18) 0.0298(16) 0.0113(14) 0.0092(14) 0.0129(14)
C35 0.0346(18) 0.045(2) 0.0436(19) 0.0148(17) 0.0101(16) 0.0088(16)
C36 0.046(2) 0.047(2) 0.051(2) 0.0072(18) 0.0219(19) 0.0161(19)
C37 0.0321(18) 0.052(2) 0.0313(16) 0.0145(16) 0.0022(14) 0.0209(17)
C38 0.046(2) 0.058(2) 0.0321(17) 0.0235(17) 0.0113(16) 0.0266(18)
C39 0.069(3) 0.068(3) 0.048(2) 0.034(2) 0.018(2) 0.043(2)
C40 0.050(2) 0.083(3) 0.046(2) 0.030(2) 0.0151(18) 0.045(2)
C41 0.037(2) 0.074(3) 0.045(2) 0.023(2) 0.0102(17) 0.025(2)
C42 0.0318(18) 0.049(2) 0.0319(16) 0.0101(16) 0.0016(15) 0.0148(16)
C43 0.0278(17) 0.046(2) 0.0448(19) 0.0122(17) 0.0011(15) 0.0038(16)
C44 0.0289(17) 0.0311(17) 0.0390(17) 0.0126(15) 0.0079(15) 0.0001(14)
C45 0.0371(18) 0.043(2) 0.052(2) 0.0204(18) 0.0139(17) 0.0116(16)
C46 0.051(2) 0.045(2) 0.048(2) 0.0162(18) 0.0242(18) 0.0141(18)
C47 0.056(2) 0.0385(19) 0.0291(16) 0.0123(15) 0.0100(16) 0.0064(18)
C48 0.0379(18) 0.0263(16) 0.0325(16) 0.0130(14) 0.0058(15) 0.0014(14)
C49 0.0338(17) 0.0280(16) 0.0288(15) 0.0095(14) 0.0107(14) -0.0003(14)
C50 0.049(2) 0.0313(17) 0.0310(16) 0.0164(14) 0.0051(15) 0.0089(15)
C51 0.0341(17) 0.0310(17) 0.0265(15) 0.0100(14) 0.0011(14) 0.0099(14)
C52 0.0430(19) 0.043(2) 0.0303(16) 0.0171(15) 0.0060(15) 0.0141(17)
C53 0.0422(19) 0.039(2) 0.0286(16) 0.0033(15) 0.0004(15) 0.0095(17)
C54 0.0321(17) 0.0299(17) 0.0428(19) 0.0054(16) -0.0029(16) 0.0024(15)
C55 0.0240(15) 0.0335(17) 0.0369(17) 0.0105(15) 0.0033(14) 0.0087(14)
C56 0.0255(15) 0.0325(17) 0.0234(14) 0.0060(13) 0.0004(13) 0.0124(14)
C57 0.0311(17) 0.0368(18) 0.0445(18) 0.0161(16) 0.0120(15) 0.0036(15)
C58 0.0394(18) 0.0365(18) 0.0458(19) 0.0249(16) 0.0242(16) 0.0131(16)
C59 0.0350(18) 0.0382(19) 0.0437(18) 0.0233(16) 0.0165(16) 0.0047(15)
C60 0.041(2) 0.038(2) 0.055(2) 0.0164(18) 0.0153(18) 0.0055(17)
C61 0.065(3) 0.041(2) 0.072(3) 0.026(2) 0.030(2) 0.023(2)
C62 0.057(2) 0.048(2) 0.069(3) 0.033(2) 0.022(2) 0.0282(19)
C63 0.0427(19) 0.049(2) 0.053(2) 0.0332(18) 0.0182(17) 0.0163(17)
C64 0.058(2) 0.063(2) 0.050(2) 0.0386(19) 0.0207(18) 0.031(2)
C65 0.045(2) 0.066(2) 0.0317(17) 0.0126(18) 0.0019(16) 0.0194(19)
C66 0.0374(18) 0.0404(19) 0.0329(17) 0.0157(16) 0.0117(16) 0.0090(16)
C67 0.0412(19) 0.0322(18) 0.0354(17) 0.0101(15) 0.0067(15) 0.0048(15)
C68 0.040(2) 0.036(2) 0.0388(18) 0.0105(15) 0.0206(15) 0.0050(16)
C69 0.0411(19) 0.0421(19) 0.0368(17) 0.0104(16) 0.0046(15) 0.0229(16)
C70 0.0389(19) 0.0359(18) 0.0312(16) 0.0151(15) 0.0071(16) 0.0113(16)
C71 0.054(2) 0.081(3) 0.055(2) 0.047(2) 0.0301(19) 0.036(2)
C72 0.0410(19) 0.0386(19) 0.0317(17) 0.0128(16) 0.0090(16) 0.0136(16)
C73 0.046(2) 0.0360(19) 0.0356(17) 0.0146(16) 0.0057(16) 0.0098(17)
C74 0.047(2) 0.050(2) 0.063(2) 0.0316(19) 0.0214(19) 0.0190(19)
C75 0.056(2) 0.050(2) 0.068(2) 0.031(2) 0.026(2) 0.0287(19)
C76 0.080(3) 0.038(2) 0.044(2) 0.0232(17) 0.0113(19) 0.0214(19)
C77 0.063(2) 0.042(2) 0.048(2) 0.0282(17) 0.0151(18) 0.0205(18)
N1 0.0444(16) 0.0305(15) 0.0369(14) 0.0153(13) 0.0018(13) 0.0093(13)
N2 0.0554(18) 0.0339(16) 0.0373(15) 0.0167(13) 0.0079(14) 0.0165(14)
O1 0.0384(12) 0.0283(11) 0.0253(10) 0.0126(9) 0.0084(9) 0.0097(9)
O2 0.0331(11) 0.0261(11) 0.0274(10) 0.0040(9) 0.0098(9) 0.0071(9)
O3 0.0485(13) 0.0253(11) 0.0238(10) 0.0099(9) 0.0090(9) 0.0156(10)
O2W 0.0543(19) 0.063(2) 0.0405(16) 0.0023(16) 0.0049(15) 0.0273(17)
O4 0.0320(11) 0.0327(12) 0.0287(10) 0.0057(9) 0.0041(9) 0.0071(10)
O5 0.0413(14) 0.0603(15) 0.0289(11) 0.0110(11) 0.0080(11) 0.0046(12)
O6 0.0425(13) 0.0510(14) 0.0280(11) 0.0164(11) 0.0089(10) 0.0095(11)
O7 0.0449(13) 0.0315(12) 0.0257(11) 0.0053(10) 0.0047(10) 0.0011(11)
O8 0.0391(13) 0.0344(12) 0.0292(11) 0.0133(10) 0.0092(10) 0.0077(10)
O9 0.0480(13) 0.0251(12) 0.0345(11) 0.0071(10) -0.0040(10) 0.0143(10)
O10 0.0879(19) 0.0321(13) 0.0281(11) 0.0110(10) 0.0027(12) 0.0251(13)
O11 0.0480(16) 0.0713(19) 0.092(2) -0.0054(17) 0.0265(16) 0.0180(15)
O12 0.0367(14) 0.0543(16) 0.0595(16) -0.0092(13) 0.0128(13) 0.0077(13)
O13 0.0399(12) 0.0475(13) 0.0388(12) 0.0258(11) 0.0186(10) 0.0171(11)
O14 0.0348(12) 0.0468(13) 0.0315(11) 0.0128(10) 0.0064(10) 0.0212(11)
O15 0.0346(11) 0.0305(12) 0.0297(11) 0.0100(9) 0.0060(9) 0.0061(10)
O16 0.0320(11) 0.0341(12) 0.0239(10) 0.0074(9) 0.0028(9) 0.0127(10)
O17 0.0756(19) 0.119(3) 0.0670(17) 0.0632(18) 0.0372(15) 0.0621(19)
O18 0.0385(12) 0.0532(14) 0.0338(11) 0.0196(11) 0.0155(10) 0.0163(11)
O19 0.0376(12) 0.0366(12) 0.0330(11) 0.0078(10) 0.0034(10) 0.0111(10)
O20 0.0446(13) 0.0499(14) 0.0289(12) 0.0071(11) 0.0048(10) 0.0085(12)
O21 0.0539(15) 0.0485(15) 0.0334(12) 0.0076(11) 0.0079(11) 0.0045(12)
O22 0.0623(16) 0.0322(14) 0.0539(15) 0.0042(12) 0.0220(13) 0.0057(12)
O23 0.0437(13) 0.0365(12) 0.0294(11) 0.0079(10) 0.0041(10) 0.0185(11)
O24 0.0456(14) 0.0489(15) 0.0540(14) 0.0112(12) 0.0074(12) 0.0241(12)
O1W 0.0699(18) 0.0552(17) 0.0541(15) 0.0213(13) 0.0181(14) 0.0257(14)
O3W 0.086(3) 0.106(3) 0.143(3) 0.082(3) 0.016(3) 0.019(2)
O4W 0.164(8) 0.209(9) 0.46(2) 0.122(11) 0.162(11) -0.066(7)
O25 0.0590(17) 0.0373(14) 0.0379(12) 0.0134(12) 0.0036(12) 0.0041(12)

loop_
_atom_type_symbol
_atom_type_description
_atom_type_scat_dispersion_real
_atom_type_scat_dispersion_imag
_atom_type_scat_source
C C 0.0033 0.0016 'International Tables Vol C Tables 4.2.6.8 and 6.1.1.4'
H H 0.0000 0.0000 'International Tables Vol C Tables 4.2.6.8 and 6.1.1.4'
N N 0.0061 0.0033 'International Tables Vol C Tables 4.2.6.8 and 6.1.1.4'
O O 0.0106 0.0060 'International Tables Vol C Tables 4.2.6.8 and 6.1.1.4'
Zn Zn 0.2839 1.4301 'International Tables Vol C Tables 4.2.6.8 and 6.1.1.4'
Na Na 0.0362 0.0249 'International Tables Vol C Tables 4.2.6.8 and 6.1.1.4'

loop_
_geom_angle_atom_site_label_1
_geom_angle_atom_site_label_2
_geom_angle_atom_site_label_3
_geom_angle
_geom_angle_site_symmetry_1
_geom_angle_site_symmetry_3
O25 Zn1 O6 112.84(10) . 2_545
O25 Zn1 O23 131.75(10) . .
O6 Zn1 O23 114.93(9) 2_545 .
O25 Zn1 O1W 93.47(11) . .
O6 Zn1 O1W 93.01(10) 2_545 .
O23 Zn1 O1W 90.47(9) . .
O25 Zn1 O19 88.11(10) . .
O6 Zn1 O19 97.58(9) 2_545 .
O23 Zn1 O19 79.48(8) . .
O1W Zn1 O19 167.73(9) . .
O25 Zn1 Zn3 37.66(8) . .
O6 Zn1 Zn3 82.65(7) 2_545 .
O23 Zn1 Zn3 146.40(7) . .
O1W Zn1 Zn3 118.20(7) . .
O19 Zn1 Zn3 69.56(5) . .
O25 Zn1 Na2 112.03(8) . .
O6 Zn1 Na2 114.57(7) 2_545 .
O23 Zn1 Na2 39.09(7) . .
O1W Zn1 Na2 128.47(7) . .
O19 Zn1 Na2 40.63(6) . .
Zn3 Zn1 Na2 108.28(3) . .
O25 Zn1 H25A 22.1(12) . .
O6 Zn1 H25A 106.4(12) 2_545 .
O23 Zn1 H25A 136.0(12) . .
O1W Zn1 H25A 72.4(12) . .
O19 Zn1 H25A 110.1(12) . .
Zn3 Zn1 H25A 50.9(13) . .
Na2 Zn1 H25A 130.9(12) . .
O18 Zn2 O9 110.08(9) . .
O18 Zn2 N1 120.89(11) . .
O9 Zn2 N1 104.35(10) . .
O18 Zn2 O7 111.76(9) . 2_545
O9 Zn2 O7 107.20(9) . 2_545
N1 Zn2 O7 101.48(10) . 2_545
O18 Zn2 Na3 39.30(7) . 2_545
O9 Zn2 Na3 133.70(7) . 2_545
N1 Zn2 Na3 121.07(7) . 2_545
O7 Zn2 Na3 73.94(7) 2_545 2_545
O25 Zn3 O20 99.76(10) . .
O25 Zn3 O5 103.51(10) . 2_545
O20 Zn3 O5 104.99(10) . 2_545
O25 Zn3 O21 99.80(10) . 2_655
O20 Zn3 O21 145.10(10) . 2_655
O5 Zn3 O21 98.14(9) 2_545 2_655
O25 Zn3 O22 154.55(10) . 2_655
O20 Zn3 O22 91.30(10) . 2_655
O5 Zn3 O22 95.53(9) 2_545 2_655
O21 Zn3 O22 60.36(10) 2_655 2_655
O25 Zn3 C68 128.06(12) . 2_655
O20 Zn3 C68 118.96(12) . 2_655
O5 Zn3 C68 98.56(9) 2_545 2_655
O21 Zn3 C68 30.12(11) 2_655 2_655
O22 Zn3 C68 30.26(11) 2_655 2_655
O25 Zn3 Zn1 37.37(7) . .
O20 Zn3 Zn1 87.43(6) . .
O5 Zn3 Zn1 72.89(7) 2_545 .
O21 Zn3 Zn1 124.70(8) 2_655 .
O22 Zn3 Zn1 167.54(7) 2_655 .
C68 Zn3 Zn1 153.60(10) 2_655 .
O12 Na1 O2 150.78(8) . .
O12 Na1 O1 94.22(10) . .
O2 Na1 O1 92.57(8) . .
O12 Na1 O3 108.79(11) . .
O2 Na1 O3 83.00(8) . .
O1 Na1 O3 140.09(8) . .
O12 Na1 O4 69.46(8) . .
O2 Na1 O4 139.75(8) . .
O1 Na1 O4 78.29(8) . .
O3 Na1 O4 79.94(8) . .
O12 Na1 O8 86.33(9) . .
O2 Na1 O8 66.32(7) . .
O1 Na1 O8 83.20(8) . .
O3 Na1 O8 129.10(8) . .
O4 Na1 O8 148.02(9) . .
O12 Na1 O10 79.71(10) . .
O2 Na1 O10 80.98(9) . .
O1 Na1 O10 151.89(8) . .
O3 Na1 O10 66.62(7) . .
O4 Na1 O10 123.52(9) . .
O8 Na1 O10 69.11(8) . .
O12 Na1 C36 19.60(8) . .
O2 Na1 C36 169.26(9) . .
O1 Na1 C36 93.59(10) . .
O3 Na1 C36 97.77(10) . .
O4 Na1 C36 50.46(8) . .
O8 Na1 C36 105.72(9) . .
O10 Na1 C36 89.48(10) . .
O12 Na1 Na3 46.80(6) . .
O2 Na1 Na3 104.48(6) . .
O1 Na1 Na3 111.25(7) . .
O3 Na1 Na3 108.24(7) . .
O4 Na1 Na3 115.42(7) . .
O8 Na1 Na3 48.91(6) . .
O10 Na1 Na3 45.90(6) . .
C36 Na1 Na3 65.04(7) . .
O14 Na2 O16 147.51(9) . .
O14 Na2 O19 71.66(8) . .
O16 Na2 O19 140.71(10) . .
O14 Na2 O23 141.02(8) . .
O16 Na2 O23 69.90(8) . .
O19 Na2 O23 71.21(8) . .
O14 Na2 O13 85.90(9) . .
O16 Na2 O13 89.13(8) . .
O19 Na2 O13 100.29(9) . .
O23 Na2 O13 112.02(9) . .
O14 Na2 O15 85.42(9) . .
O16 Na2 O15 82.16(8) . .
O19 Na2 O15 105.68(9) . .
O23 Na2 O15 93.48(9) . .
O13 Na2 O15 148.35(9) . .
O14 Na2 C66 51.25(9) . .
O16 Na2 C66 160.27(10) . .
O19 Na2 C66 20.90(8) . .
O23 Na2 C66 90.51(9) . .
O13 Na2 C66 100.86(9) . .
O15 Na2 C66 97.19(9) . .
O14 Na2 Zn1 108.75(6) . .
O16 Na2 Zn1 102.71(7) . .
O19 Na2 Zn1 38.61(6) . .
O23 Na2 Zn1 32.80(5) . .
O13 Na2 Zn1 113.26(7) . .
O15 Na2 Zn1 98.34(7) . .
C66 Na2 Zn1 57.75(7) . .
O2W Na3 O10 119.93(11) . .
O2W Na3 O12 77.96(10) . .
O10 Na3 O12 77.04(9) . .
O2W Na3 O18 104.13(10) . 2_545
O10 Na3 O18 135.56(10) . 2_545
O12 Na3 O18 120.59(11) . 2_545
O2W Na3 O8 153.59(12) . .
O10 Na3 O8 69.24(8) . .
O12 Na3 O8 80.67(8) . .
O18 Na3 O8 73.91(8) 2_545 .
O2W Na3 O7 89.53(11) . 2_545
O10 Na3 O7 80.69(8) . 2_545
O12 Na3 O7 144.17(11) . 2_545
O18 Na3 O7 94.92(8) 2_545 2_545
O8 Na3 O7 116.84(8) . 2_545
O2W Na3 Na1 117.84(8) . .
O10 Na3 Na1 47.65(6) . .
O12 Na3 Na1 41.63(6) . .
O18 Na3 Na1 116.78(8) 2_545 .
O8 Na3 Na1 47.43(5) . .
O7 Na3 Na1 128.06(7) 2_545 .
O2W Na3 Zn2 134.26(9) . 2_545
O10 Na3 Zn2 105.57(8) . 2_545
O12 Na3 Zn2 119.26(9) . 2_545
O18 Na3 Zn2 30.14(5) 2_545 2_545
O8 Na3 Zn2 48.27(5) . 2_545
O7 Na3 Zn2 93.54(6) 2_545 2_545
Na1 Na3 Zn2 95.44(5) . 2_545
C2 C1 C6 122.2(3) . .
C2 C1 O1 118.0(3) . .
C6 C1 O1 119.7(3) . .
C1 C2 C3 117.0(3) . .
C1 C2 C28 122.0(3) . .
C3 C2 C28 120.8(3) . .
C4 C3 C2 121.3(3) . .
C4 C3 H3 119.4 . .
C2 C3 H3 119.4 . .
C5 C4 C3 120.1(3) . .
C5 C4 H4 119.9 . .
C3 C4 H4 119.9 . .
C4 C5 C6 121.2(3) . .
C4 C5 H5 119.4 . .
C6 C5 H5 119.4 . .
C5 C6 C1 117.7(3) . .
C5 C6 C7 118.7(3) . .
C1 C6 C7 123.3(3) . .
C8 C7 C6 109.6(2) . .
C8 C7 H7A 109.8 . .
C6 C7 H7A 109.8 . .
C8 C7 H7B 109.8 . .
C6 C7 H7B 109.8 . .
H7A C7 H7B 108.2 . .
C13 C8 C9 117.3(3) . .
C13 C8 C7 122.4(3) . .
C9 C8 C7 120.1(3) . .
C10 C9 C8 120.7(4) . .
C10 C9 H9 119.7 . .
C8 C9 H9 119.7 . .
C9 C10 C11 120.6(3) . .
C9 C10 H10 119.7 . .
C11 C10 H10 119.7 . .
C10 C11 C12 120.3(4) . .
C10 C11 H11 119.9 . .
C12 C11 H11 119.9 . .
C13 C12 C11 118.0(3) . .
C13 C12 C14 122.1(3) . .
C11 C12 C14 119.8(3) . .
C8 C13 C12 122.7(3) . .
C8 C13 O2 118.2(3) . .
C12 C13 O2 119.0(3) . .
C15 C14 C12 111.9(2) . .
C15 C14 H14A 109.2 . .
C12 C14 H14A 109.2 . .
C15 C14 H14B 109.2 . .
C12 C14 H14B 109.2 . .
H14A C14 H14B 107.9 . .
C20 C15 C16 117.0(3) . .
C20 C15 C14 121.6(3) . .
C16 C15 C14 121.2(3) . .
C17 C16 C15 121.4(3) . .
C17 C16 H16 119.3 . .
C15 C16 H16 119.3 . .
C18 C17 C16 119.5(3) . .
C18 C17 H17 120.2 . .
C16 C17 H17 120.2 . .
C17 C18 C19 122.4(3) . .
C17 C18 H18 118.8 . .
C19 C18 H18 118.8 . .
C20 C19 C18 115.6(3) . .
C20 C19 C21 121.9(3) . .
C18 C19 C21 122.3(3) . .
C15 C20 O3 118.5(3) . .
C15 C20 C19 123.5(3) . .
O3 C20 C19 118.0(3) . .
C19 C21 C22 110.9(3) . .
C19 C21 H21A 109.5 . .
C22 C21 H21A 109.5 . .
C19 C21 H21B 109.5 . .
C22 C21 H21B 109.5 . .
H21A C21 H21B 108.1 . .
C23 C22 C27 117.2(3) . .
C23 C22 C21 119.6(3) . .
C27 C22 C21 123.2(3) . .
C24 C23 C22 121.8(3) . .
C24 C23 H23 119.1 . .
C22 C23 H23 119.1 . .
C23 C24 C25 120.0(3) . .
C23 C24 H24 120.0 . .
C25 C24 H24 120.0 . .
C24 C25 C26 121.0(4) . .
C24 C25 H25 119.5 . .
C26 C25 H25 119.5 . .
C27 C26 C25 117.6(3) . .
C27 C26 C28 122.5(3) . .
C25 C26 C28 119.8(3) . .
C26 C27 C22 122.2(3) . .
C26 C27 O4 119.2(3) . .
C22 C27 O4 118.5(3) . .
C26 C28 C2 110.5(3) . .
C26 C28 H28A 109.6 . .
C2 C28 H28A 109.6 . .
C26 C28 H28B 109.6 . .
C2 C28 H28B 109.6 . .
H28A C28 H28B 108.1 . .
O1 C29 C30 117.4(3) . .
O1 C29 H29A 107.9 . .
C30 C29 H29A 107.9 . .
O1 C29 H29B 107.9 . .
C30 C29 H29B 107.9 . .
H29A C29 H29B 107.2 . .
O5 C30 O6 125.3(3) . .
O5 C30 C29 122.2(3) . .
O6 C30 C29 112.5(3) . .
O2 C31 C32 109.7(2) . .
O2 C31 H31A 109.7 . .
C32 C31 H31A 109.7 . .
O2 C31 H31B 109.7 . .
C32 C31 H31B 109.7 . .
H31A C31 H31B 108.2 . .
O8 C32 O7 123.8(3) . .
O8 C32 C31 120.5(3) . .
O7 C32 C31 115.6(3) . .
O3 C33 C34 112.6(3) . .
O3 C33 H33A 109.1 . .
C34 C33 H33A 109.1 . .
O3 C33 H33B 109.1 . .
C34 C33 H33B 109.1 . .
H33A C33 H33B 107.8 . .
O10 C34 O9 126.6(3) . .
O10 C34 C33 119.9(3) . .
O9 C34 C33 113.5(3) . .
O4 C35 C36 111.1(3) . .
O4 C35 H35A 109.4 . .
C36 C35 H35A 109.4 . .
O4 C35 H35B 109.4 . .
C36 C35 H35B 109.4 . .
H35A C35 H35B 108.0 . .
O11 C36 O12 124.4(3) . .
O11 C36 C35 115.7(3) . .
O12 C36 C35 119.9(3) . .
O11 C36 Na1 157.4(3) . .
O12 C36 Na1 36.99(16) . .
C35 C36 Na1 84.73(19) . .
O14 C37 C38 118.4(3) . .
O14 C37 C42 118.8(3) . .
C38 C37 C42 122.7(3) . .
C39 C38 C37 117.3(3) . .
C39 C38 C64 121.5(4) . .
C37 C38 C64 121.0(3) . .
C40 C39 C38 121.0(4) . .
C40 C39 H39 119.5 . .
C38 C39 H39 119.5 . .
C39 C40 C41 119.9(4) . .
C39 C40 H40 120.1 . .
C41 C40 H40 120.1 . .
C40 C41 C42 121.8(4) . .
C40 C41 H41 119.1 . .
C42 C41 H41 119.1 . .
C41 C42 C37 116.5(4) . .
C41 C42 C43 121.6(3) . .
C37 C42 C43 121.7(3) . .
C44 C43 C42 111.8(3) . .
C44 C43 H43A 109.3 . .
C42 C43 H43A 109.3 . .
C44 C43 H43B 109.3 . .
C42 C43 H43B 109.3 . .
H43A C43 H43B 107.9 . .
C45 C44 C49 117.0(3) . .
C45 C44 C43 120.6(3) . .
C49 C44 C43 122.4(3) . .
C46 C45 C44 121.7(4) . .
C46 C45 H45 119.2 . .
C44 C45 H45 119.2 . .
C45 C46 C47 119.9(3) . .
C45 C46 H46 120.0 . .
C47 C46 H46 120.0 . .
C46 C47 C48 121.5(3) . .
C46 C47 H47 119.3 . .
C48 C47 H47 119.3 . .
C47 C48 C49 117.4(3) . .
C47 C48 C50 119.6(3) . .
C49 C48 C50 123.0(3) . .
O15 C49 C48 119.5(3) . .
O15 C49 C44 118.1(3) . .
C48 C49 C44 122.3(3) . .
C51 C50 C48 111.1(3) . .
C51 C50 H50A 109.4 . .
C48 C50 H50A 109.4 . .
C51 C50 H50B 109.4 . .
C48 C50 H50B 109.4 . .
H50A C50 H50B 108.0 . .
C52 C51 C56 117.4(3) . .
C52 C51 C50 121.1(3) . .
C56 C51 C50 121.4(2) . .
C53 C52 C51 121.8(3) . .
C53 C52 H52 119.1 . .
C51 C52 H52 119.1 . .
C52 C53 C54 119.1(3) . .
C52 C53 H53 120.4 . .
C54 C53 H53 120.4 . .
C53 C54 C55 121.9(3) . .
C53 C54 H54 119.1 . .
C55 C54 H54 119.1 . .
C54 C55 C56 116.8(3) . .
C54 C55 C57 122.1(3) . .
C56 C55 C57 120.8(3) . .
C51 C56 C55 122.2(3) . .
C51 C56 O16 119.1(3) . .
C55 C56 O16 118.7(3) . .
C59 C57 C55 109.7(3) . .
C59 C57 H57A 109.7 . .
C55 C57 H57A 109.7 . .
C59 C57 H57B 109.7 . .
C55 C57 H57B 109.7 . .
H57A C57 H57B 108.2 . .
C63 C58 O13 120.6(3) . .
C63 C58 C59 122.1(3) . .
O13 C58 C59 117.1(3) . .
C60 C59 C58 116.8(3) . .
C60 C59 C57 120.1(3) . .
C58 C59 C57 123.1(3) . .
C61 C60 C59 122.5(4) . .
C61 C60 H60 118.7 . .
C59 C60 H60 118.7 . .
C60 C61 C62 119.3(4) . .
C60 C61 H61 120.4 . .
C62 C61 H61 120.4 . .
C61 C62 C63 121.6(4) . .
C61 C62 H62 119.2 . .
C63 C62 H62 119.2 . .
C58 C63 C62 117.6(3) . .
C58 C63 C64 124.0(3) . .
C62 C63 C64 118.2(3) . .
C38 C64 C63 110.1(3) . .
C38 C64 H64A 109.6 . .
C63 C64 H64A 109.6 . .
C38 C64 H64B 109.6 . .
C63 C64 H64B 109.6 . .
H64A C64 H64B 108.2 . .
O14 C65 C66 111.9(3) . .
O14 C65 H65A 109.2 . .
C66 C65 H65A 109.2 . .
O14 C65 H65B 109.2 . .
C66 C65 H65B 109.2 . .
H65A C65 H65B 107.9 . .
O19 C66 O20 126.4(3) . .
O19 C66 C65 120.6(3) . .
O20 C66 C65 113.0(3) . .
O19 C66 Na2 41.31(14) . .
O20 C66 Na2 163.5(3) . .
C65 C66 Na2 80.55(17) . .
O15 C67 C68 112.4(3) . .
O15 C67 H67A 109.1 . .
C68 C67 H67A 109.1 . .
O15 C67 H67B 109.1 . .
C68 C67 H67B 109.1 . .
H67A C67 H67B 107.9 . .
O21 C68 O22 122.5(3) . .
O21 C68 C67 122.0(3) . .
O22 C68 C67 115.6(4) . .
O21 C68 Zn3 60.00(18) . 2_655
O22 C68 Zn3 62.50(18) . 2_655
C67 C68 Zn3 176.5(3) . 2_655
O16 C69 C70 112.5(2) . .
O16 C69 H69A 109.1 . .
C70 C69 H69A 109.1 . .
O16 C69 H69B 109.1 . .
C70 C69 H69B 109.1 . .
H69A C69 H69B 107.8 . .
O24 C70 O23 126.5(3) . .
O24 C70 C69 116.5(3) . .
O23 C70 C69 117.0(3) . .
O13 C71 C72 114.1(3) . .
O13 C71 H71A 108.7 . .
C72 C71 H71A 108.7 . .
O13 C71 H71B 108.7 . .
C72 C71 H71B 108.7 . .
H71A C71 H71B 107.6 . .
O17 C72 O18 124.6(3) . .
O17 C72 C71 123.4(3) . .
O18 C72 C71 112.0(3) . .
N1 C73 N2 110.7(3) . .
N1 C73 H73 124.6 . .
N2 C73 H73 124.6 . .
C75 C74 N1 108.9(3) . .
C75 C74 H74 125.6 . .
N1 C74 H74 125.6 . .
C74 C75 N2 107.4(3) . .
C74 C75 H75 126.3 . .
N2 C75 H75 126.3 . .
N2 C76 C77 115.1(3) . .
N2 C76 H76A 108.5 . .
C77 C76 H76A 108.5 . .
N2 C76 H76B 108.5 . .
C77 C76 H76B 108.5 . .
H76A C76 H76B 107.5 . .
C77 C77 C76 115.1(4) 2 .
C77 C77 H77A 108.5 2 .
C76 C77 H77A 108.5 . .
C77 C77 H77B 108.5 2 .
C76 C77 H77B 108.5 . .
H77A C77 H77B 107.5 . .
C73 N1 C74 105.9(3) . .
C73 N1 Zn2 129.5(3) . .
C74 N1 Zn2 124.6(3) . .
C73 N2 C75 107.1(3) . .
C73 N2 C76 125.2(3) . .
C75 N2 C76 127.7(3) . .
C1 O1 C29 114.5(2) . .
C1 O1 Na1 127.73(17) . .
C29 O1 Na1 113.67(17) . .
C13 O2 C31 114.3(2) . .
C13 O2 Na1 126.73(15) . .
C31 O2 Na1 118.70(16) . .
C20 O3 C33 109.4(2) . .
C20 O3 Na1 135.37(18) . .
C33 O3 Na1 115.19(16) . .
O2W' O2W Na3 123.6(5) . .
C27 O4 C35 114.2(2) . .
C27 O4 Na1 132.14(17) . .
C35 O4 Na1 113.65(15) . .
C30 O5 Zn3 134.0(2) . 2_545
C30 O6 Zn1 125.0(2) . 2_545
C32 O7 Zn2 105.70(18) . 2_545
C32 O7 Na3 130.4(2) . 2_545
Zn2 O7 Na3 109.96(8) 2_545 2_545
C32 O8 Na1 115.30(19) . .
C32 O8 Na3 113.4(2) . .
Na1 O8 Na3 83.66(8) . .
C34 O9 Zn2 114.9(2) . .
C34 O10 Na3 129.4(2) . .
C34 O10 Na1 118.48(19) . .
Na3 O10 Na1 86.45(9) . .
C36 O12 Na1 123.4(2) . .
C36 O12 Na3 138.2(2) . .
Na1 O12 Na3 91.58(9) . .
C58 O13 C71 116.6(3) . .
C58 O13 Na2 117.49(17) . .
C71 O13 Na2 121.7(2) . .
C37 O14 C65 109.6(2) . .
C37 O14 Na2 134.03(17) . .
C65 O14 Na2 116.31(19) . .
C49 O15 C67 115.7(2) . .
C49 O15 Na2 124.84(18) . .
C67 O15 Na2 116.53(18) . .
C56 O16 C69 110.2(2) . .
C56 O16 Na2 132.91(18) . .
C69 O16 Na2 115.67(16) . .
C72 O18 Zn2 115.7(2) . .
C72 O18 Na3 130.2(2) . 2_545
Zn2 O18 Na3 110.57(10) . 2_545
C66 O19 Zn1 132.8(2) . .
C66 O19 Na2 117.8(2) . .
Zn1 O19 Na2 100.76(10) . .
C66 O20 Zn3 121.0(2) . .
C68 O21 Zn3 89.9(2) . 2_655
C68 O22 Zn3 87.2(2) . 2_655
C70 O23 Zn1 128.4(2) . .
C70 O23 Na2 119.43(19) . .
Zn1 O23 Na2 108.10(10) . .
Zn1 O1W H1A 86(3) . .
Zn1 O1W H1B 100(3) . .
H1A O1W H1B 112(3) . .
H3A O3W H3B 117(6) . .
Zn1 O25 Zn3 104.96(12) . .
Zn1 O25 H25A 91(3) . .
Zn3 O25 H25A 115(3) . .

loop_
_geom_bond_atom_site_label_1
_geom_bond_atom_site_label_2
_geom_bond_distance
_geom_bond_site_symmetry_2
Zn1 O25 1.941(2) .
Zn1 O6 1.965(2) 2_545
Zn1 O23 1.983(2) .
Zn1 O1W 2.182(3) .
Zn1 O19 2.210(2) .
Zn1 Zn3 3.0896(11) .
Zn1 Na2 3.4793(14) .
Zn1 H25A 2.12(4) .
Zn2 O18 1.953(2) .
Zn2 O9 1.9670(19) .
Zn2 N1 2.019(3) .
Zn2 O7 2.030(2) 2_545
Zn2 Na3 3.6416(16) 2_545
Zn3 O25 1.954(3) .
Zn3 O20 1.972(2) .
Zn3 O5 2.068(2) 2_545
Zn3 O21 2.145(2) 2_655
Zn3 O22 2.200(3) 2_655
Zn3 C68 2.477(3) 2_655
Na1 O12 2.225(3) .
Na1 O2 2.326(2) .
Na1 O1 2.407(2) .
Na1 O3 2.426(3) .
Na1 O4 2.465(2) .
Na1 O8 2.480(2) .
Na1 O10 2.479(3) .
Na1 C36 3.087(4) .
Na1 Na3 3.3475(18) .
Na2 O14 2.297(2) .
Na2 O16 2.302(2) .
Na2 O19 2.306(2) .
Na2 O23 2.308(3) .
Na2 O13 2.334(3) .
Na2 O15 2.369(2) .
Na2 C66 3.090(3) .
Na3 O2W 2.391(3) .
Na3 O10 2.409(3) .
Na3 O12 2.441(3) .
Na3 O18 2.463(3) 2_545
Na3 O8 2.539(3) .
Na3 O7 2.620(3) 2_545
Na3 Zn2 3.6416(16) 2_545
C1 C2 1.393(4) .
C1 C6 1.400(4) .
C1 O1 1.401(3) .
C2 C3 1.403(4) .
C2 C28 1.506(4) .
C3 C4 1.377(5) .
C3 H3 0.9300 .
C4 C5 1.368(4) .
C4 H4 0.9300 .
C5 C6 1.389(4) .
C5 H5 0.9300 .
C6 C7 1.532(4) .
C7 C8 1.531(5) .
C7 H7A 0.9700 .
C7 H7B 0.9700 .
C8 C13 1.384(5) .
C8 C9 1.397(4) .
C9 C10 1.377(5) .
C9 H9 0.9300 .
C10 C11 1.375(5) .
C10 H10 0.9300 .
C11 C12 1.390(4) .
C11 H11 0.9300 .
C12 C13 1.388(4) .
C12 C14 1.512(5) .
C13 O2 1.393(3) .
C14 C15 1.508(5) .
C14 H14A 0.9700 .
C14 H14B 0.9700 .
C15 C20 1.374(4) .
C15 C16 1.403(4) .
C16 C17 1.375(5) .
C16 H16 0.9300 .
C17 C18 1.360(5) .
C17 H17 0.9300 .
C18 C19 1.406(4) .
C18 H18 0.9300 .
C19 C20 1.405(4) .
C19 C21 1.496(5) .
C20 O3 1.396(3) .
C21 C22 1.512(5) .
C21 H21A 0.9700 .
C21 H21B 0.9700 .
C22 C23 1.395(4) .
C22 C27 1.401(5) .
C23 C24 1.370(5) .
C23 H23 0.9300 .
C24 C25 1.372(5) .
C24 H24 0.9300 .
C25 C26 1.404(4) .
C25 H25 0.9300 .
C26 C27 1.392(5) .
C26 C28 1.508(5) .
C27 O4 1.404(3) .
C28 H28A 0.9700 .
C28 H28B 0.9700 .
C29 O1 1.441(3) .
C29 C30 1.500(4) .
C29 H29A 0.9700 .
C29 H29B 0.9700 .
C30 O5 1.242(4) .
C30 O6 1.269(4) .
C31 O2 1.432(3) .
C31 C32 1.508(4) .
C31 H31A 0.9700 .
C31 H31B 0.9700 .
C32 O8 1.229(3) .
C32 O7 1.280(3) .
C33 O3 1.433(4) .
C33 C34 1.514(4) .
C33 H33A 0.9700 .
C33 H33B 0.9700 .
C34 O10 1.225(4) .
C34 O9 1.255(4) .
C35 O4 1.433(4) .
C35 C36 1.515(4) .
C35 H35A 0.9700 .
C35 H35B 0.9700 .
C36 O11 1.241(4) .
C36 O12 1.241(4) .
C37 O14 1.395(4) .
C37 C38 1.398(5) .
C37 C42 1.395(5) .
C38 C39 1.387(5) .
C38 C64 1.508(5) .
C39 C40 1.376(5) .
C39 H39 0.9300 .
C40 C41 1.376(6) .
C40 H40 0.9300 .
C41 C42 1.389(5) .
C41 H41 0.9300 .
C42 C43 1.518(5) .
C43 C44 1.516(5) .
C43 H43A 0.9700 .
C43 H43B 0.9700 .
C44 C45 1.391(4) .
C44 C49 1.403(5) .
C45 C46 1.370(5) .
C45 H45 0.9300 .
C46 C47 1.376(5) .
C46 H46 0.9300 .
C47 C48 1.388(4) .
C47 H47 0.9300 .
C48 C49 1.396(4) .
C48 C50 1.528(5) .
C49 O15 1.391(3) .
C50 C51 1.521(4) .
C50 H50A 0.9700 .
C50 H50B 0.9700 .
C51 C52 1.385(4) .
C51 C56 1.386(4) .
C52 C53 1.369(4) .
C52 H52 0.9300 .
C53 C54 1.378(5) .
C53 H53 0.9300 .
C54 C55 1.386(4) .
C54 H54 0.9300 .
C55 C56 1.400(4) .
C55 C57 1.513(5) .
C56 O16 1.403(3) .
C57 C59 1.512(5) .
C57 H57A 0.9700 .
C57 H57B 0.9700 .
C58 C63 1.389(5) .
C58 O13 1.398(4) .
C58 C59 1.398(4) .
C59 C60 1.389(5) .
C60 C61 1.362(5) .
C60 H60 0.9300 .
C61 C62 1.370(5) .
C61 H61 0.9300 .
C62 C63 1.392(5) .
C62 H62 0.9300 .
C63 C64 1.523(5) .
C64 H64A 0.9700 .
C64 H64B 0.9700 .
C65 O14 1.440(4) .
C65 C66 1.501(5) .
C65 H65A 0.9700 .
C65 H65B 0.9700 .
C66 O19 1.246(4) .
C66 O20 1.263(3) .
C67 O15 1.427(4) .
C67 C68 1.513(4) .
C67 H67A 0.9700 .
C67 H67B 0.9700 .
C68 O21 1.243(4) .
C68 O22 1.250(4) .
C68 Zn3 2.477(3) 2_655
C69 O16 1.437(4) .
C69 C70 1.509(4) .
C69 H69A 0.9700 .
C69 H69B 0.9700 .
C70 O24 1.233(4) .
C70 O23 1.269(4) .
C71 O13 1.443(4) .
C71 C72 1.485(5) .
C71 H71A 0.9700 .
C71 H71B 0.9700 .
C72 O17 1.216(4) .
C72 O18 1.286(4) .
C73 N1 1.310(4) .
C73 N2 1.339(4) .
C73 H73 0.9300 .
C74 C75 1.330(5) .
C74 N1 1.376(4) .
C74 H74 0.9300 .
C75 N2 1.351(4) .
C75 H75 0.9300 .
C76 N2 1.473(4) .
C76 C77 1.519(5) .
C76 H76A 0.9700 .
C76 H76B 0.9700 .
C77 C77 1.505(6) 2
C77 H77A 0.9700 .
C77 H77B 0.9700 .
O2W O2W' 1.324(11) .
O5 Zn3 2.068(2) 2_545
O6 Zn1 1.965(2) 2_545
O7 Zn2 2.030(2) 2_545
O7 Na3 2.620(3) 2_545
O18 Na3 2.463(3) 2_545
O21 Zn3 2.145(2) 2_655
O22 Zn3 2.200(3) 2_655
O1W H1A 0.828(18) .
O1W H1B 0.888(18) .
O3W H3A 0.95(2) .
O3W H3B 0.92(2) .
O4W O4W' 1.033(16) .
O25 H25A 0.80(4) .

loop_
_geom_hbond_atom_site_label_D
_geom_hbond_atom_site_label_H
_geom_hbond_atom_site_label_A
_geom_hbond_distance_DH
_geom_hbond_distance_HA
_geom_hbond_distance_DA
_geom_hbond_angle_DHA
O1W H1A O3W 0.828(18) 1.93(3) 2.690(5) 152(5)
O1W H1B O24 0.888(18) 1.94(3) 2.753(3) 152(4)

loop_
_geom_torsion_atom_site_label_1
_geom_torsion_atom_site_label_2
_geom_torsion_atom_site_label_3
_geom_torsion_atom_site_label_4
_geom_torsion
_geom_torsion_site_symmetry_1
_geom_torsion_site_symmetry_4
O6 Zn1 Zn3 O25 -143.87(14) 2_545 .
O23 Zn1 Zn3 O25 91.11(18) . .
O1W Zn1 Zn3 O25 -54.39(15) . .
O19 Zn1 Zn3 O25 115.17(14) . .
Na2 Zn1 Zn3 O25 102.62(13) . .
O25 Zn1 Zn3 O20 -109.78(14) . .
O6 Zn1 Zn3 O20 106.35(10) 2_545 .
O23 Zn1 Zn3 O20 -18.67(14) . .
O1W Zn1 Zn3 O20 -164.17(11) . .
O19 Zn1 Zn3 O20 5.40(9) . .
Na2 Zn1 Zn3 O20 -7.16(7) . .
O25 Zn1 Zn3 O5 143.68(15) . 2_545
O6 Zn1 Zn3 O5 -0.19(11) 2_545 2_545
O23 Zn1 Zn3 O5 -125.21(15) . 2_545
O1W Zn1 Zn3 O5 89.29(11) . 2_545
O19 Zn1 Zn3 O5 -101.15(10) . 2_545
Na2 Zn1 Zn3 O5 -113.70(8) . 2_545
O25 Zn1 Zn3 O21 55.57(15) . 2_655
O6 Zn1 Zn3 O21 -88.30(11) 2_545 2_655
O23 Zn1 Zn3 O21 146.68(15) . 2_655
O1W Zn1 Zn3 O21 1.18(12) . 2_655
O19 Zn1 Zn3 O21 170.74(10) . 2_655
Na2 Zn1 Zn3 O21 158.18(8) . 2_655
O25 Zn1 Zn3 O22 165.8(4) . 2_655
O6 Zn1 Zn3 O22 21.9(3) 2_545 2_655
O23 Zn1 Zn3 O22 -103.1(4) . 2_655
O1W Zn1 Zn3 O22 111.4(3) . 2_655
O19 Zn1 Zn3 O22 -79.0(3) . 2_655
Na2 Zn1 Zn3 O22 -91.6(3) . 2_655
O25 Zn1 Zn3 C68 69.3(2) . 2_655
O6 Zn1 Zn3 C68 -74.55(19) 2_545 2_655
O23 Zn1 Zn3 C68 160.4(2) . 2_655
O1W Zn1 Zn3 C68 14.9(2) . 2_655
O19 Zn1 Zn3 C68 -175.50(19) . 2_655
Na2 Zn1 Zn3 C68 171.94(18) . 2_655
O25 Zn1 Na2 O14 41.52(12) . .
O6 Zn1 Na2 O14 -88.68(10) 2_545 .
O23 Zn1 Na2 O14 171.40(13) . .
O1W Zn1 Na2 O14 155.40(12) . .
O19 Zn1 Na2 O14 -16.75(11) . .
Zn3 Zn1 Na2 O14 1.48(8) . .
O25 Zn1 Na2 O16 -130.24(10) . .
O6 Zn1 Na2 O16 99.56(10) 2_545 .
O23 Zn1 Na2 O16 -0.35(12) . .
O1W Zn1 Na2 O16 -16.36(12) . .
O19 Zn1 Na2 O16 171.50(11) . .
Zn3 Zn1 Na2 O16 -170.27(6) . .
O25 Zn1 Na2 O19 58.26(13) . .
O6 Zn1 Na2 O19 -71.93(12) 2_545 .
O23 Zn1 Na2 O19 -171.85(14) . .
O1W Zn1 Na2 O19 172.14(13) . .
Zn3 Zn1 Na2 O19 18.23(9) . .
O25 Zn1 Na2 O23 -129.89(14) . .
O6 Zn1 Na2 O23 99.91(13) 2_545 .
O1W Zn1 Na2 O23 -16.01(14) . .
O19 Zn1 Na2 O23 171.85(14) . .
Zn3 Zn1 Na2 O23 -169.92(11) . .
O25 Zn1 Na2 O13 135.17(11) . .
O6 Zn1 Na2 O13 4.97(10) 2_545 .
O23 Zn1 Na2 O13 -94.95(13) . .
O1W Zn1 Na2 O13 -110.95(12) . .
O19 Zn1 Na2 O13 76.90(11) . .
Zn3 Zn1 Na2 O13 95.13(7) . .
O25 Zn1 Na2 O15 -46.46(11) . .
O6 Zn1 Na2 O15 -176.66(9) 2_545 .
O23 Zn1 Na2 O15 83.43(12) . .
O1W Zn1 Na2 O15 67.42(11) . .
O19 Zn1 Na2 O15 -104.72(11) . .
Zn3 Zn1 Na2 O15 -86.49(6) . .
O25 Zn1 Na2 C66 46.81(11) . .
O6 Zn1 Na2 C66 -83.38(10) 2_545 .
O23 Zn1 Na2 C66 176.70(13) . .
O1W Zn1 Na2 C66 160.69(12) . .
O19 Zn1 Na2 C66 -11.45(11) . .
Zn3 Zn1 Na2 C66 6.78(7) . .
O12 Na1 Na3 O2W -18.29(16) . .
O2 Na1 Na3 O2W 167.96(13) . .
O1 Na1 Na3 O2W -93.40(13) . .
O3 Na1 Na3 O2W 80.68(13) . .
O4 Na1 Na3 O2W -6.63(14) . .
O8 Na1 Na3 O2W -152.90(14) . .
O10 Na1 Na3 O2W 106.38(15) . .
C36 Na1 Na3 O2W -9.53(15) . .
O12 Na1 Na3 O10 -124.66(15) . .
O2 Na1 Na3 O10 61.59(11) . .
O1 Na1 Na3 O10 160.22(11) . .
O3 Na1 Na3 O10 -25.70(10) . .
O4 Na1 Na3 O10 -113.00(12) . .
O8 Na1 Na3 O10 100.73(11) . .
C36 Na1 Na3 O10 -115.91(13) . .
O2 Na1 Na3 O12 -173.75(14) . .
O1 Na1 Na3 O12 -75.12(13) . .
O3 Na1 Na3 O12 98.96(14) . .
O4 Na1 Na3 O12 11.66(13) . .
O8 Na1 Na3 O12 -134.61(14) . .
O10 Na1 Na3 O12 124.66(15) . .
C36 Na1 Na3 O12 8.75(15) . .
O12 Na1 Na3 O18 106.87(14) . 2_545
O2 Na1 Na3 O18 -66.88(10) . 2_545
O1 Na1 Na3 O18 31.75(10) . 2_545
O3 Na1 Na3 O18 -154.17(9) . 2_545
O4 Na1 Na3 O18 118.53(10) . 2_545
O8 Na1 Na3 O18 -27.74(9) . 2_545
O10 Na1 Na3 O18 -128.47(12) . 2_545
C36 Na1 Na3 O18 115.62(12) . 2_545
O12 Na1 Na3 O8 134.61(14) . .
O2 Na1 Na3 O8 -39.14(9) . .
O1 Na1 Na3 O8 59.50(9) . .
O3 Na1 Na3 O8 -126.43(10) . .
O4 Na1 Na3 O8 146.27(11) . .
O10 Na1 Na3 O8 -100.73(11) . .
C36 Na1 Na3 O8 143.36(12) . .
O12 Na1 Na3 O7 -131.98(15) . 2_545
O2 Na1 Na3 O7 54.27(11) . 2_545
O1 Na1 Na3 O7 152.90(9) . 2_545
O3 Na1 Na3 O7 -33.02(11) . 2_545
O4 Na1 Na3 O7 -120.32(11) . 2_545
O8 Na1 Na3 O7 93.41(11) . 2_545
O10 Na1 Na3 O7 -7.32(11) . 2_545
C36 Na1 Na3 O7 -123.23(13) . 2_545
O12 Na1 Na3 Zn2 129.20(13) . 2_545
O2 Na1 Na3 Zn2 -44.55(8) . 2_545
O1 Na1 Na3 Zn2 54.08(7) . 2_545
O3 Na1 Na3 Zn2 -131.84(6) . 2_545
O4 Na1 Na3 Zn2 140.86(7) . 2_545
O8 Na1 Na3 Zn2 -5.41(7) . 2_545
O10 Na1 Na3 Zn2 -106.14(9) . 2_545
C36 Na1 Na3 Zn2 137.95(10) . 2_545
C6 C1 C2 C3 7.7(4) . .
O1 C1 C2 C3 -175.2(3) . .
C6 C1 C2 C28 -168.2(3) . .
O1 C1 C2 C28 8.8(4) . .
C1 C2 C3 C4 -1.7(5) . .
C28 C2 C3 C4 174.3(3) . .
C2 C3 C4 C5 -3.6(5) . .
C3 C4 C5 C6 3.1(5) . .
C4 C5 C6 C1 2.6(5) . .
C4 C5 C6 C7 -171.7(3) . .
C2 C1 C6 C5 -8.2(5) . .
O1 C1 C6 C5 174.8(3) . .
C2 C1 C6 C7 165.8(3) . .
O1 C1 C6 C7 -11.2(4) . .
C5 C6 C7 C8 75.7(4) . .
C1 C6 C7 C8 -98.3(3) . .
C6 C7 C8 C13 102.2(3) . .
C6 C7 C8 C9 -73.3(4) . .
C13 C8 C9 C10 -3.8(5) . .
C7 C8 C9 C10 171.9(3) . .
C8 C9 C10 C11 -1.6(6) . .
C9 C10 C11 C12 3.9(5) . .
C10 C11 C12 C13 -0.8(5) . .
C10 C11 C12 C14 -178.5(3) . .
C9 C8 C13 C12 7.2(4) . .
C7 C8 C13 C12 -168.5(3) . .
C9 C8 C13 O2 -175.5(3) . .
C7 C8 C13 O2 8.8(4) . .
C11 C12 C13 C8 -4.9(4) . .
C14 C12 C13 C8 172.8(3) . .
C11 C12 C13 O2 177.8(3) . .
C14 C12 C13 O2 -4.5(4) . .
C13 C12 C14 C15 -104.1(3) . .
C11 C12 C14 C15 73.6(4) . .
C12 C14 C15 C20 90.2(4) . .
C12 C14 C15 C16 -85.0(4) . .
C20 C15 C16 C17 0.0(5) . .
C14 C15 C16 C17 175.3(3) . .
C15 C16 C17 C18 -5.5(6) . .
C16 C17 C18 C19 5.2(6) . .
C17 C18 C19 C20 0.5(5) . .
C17 C18 C19 C21 -175.5(3) . .
C16 C15 C20 O3 -171.9(3) . .
C14 C15 C20 O3 12.7(5) . .
C16 C15 C20 C19 6.1(5) . .
C14 C15 C20 C19 -169.2(3) . .
C18 C19 C20 C15 -6.4(5) . .
C21 C19 C20 C15 169.6(3) . .
C18 C19 C20 O3 171.7(3) . .
C21 C19 C20 O3 -12.3(5) . .
C20 C19 C21 C22 -91.8(4) . .
C18 C19 C21 C22 84.0(4) . .
C19 C21 C22 C23 -74.6(4) . .
C19 C21 C22 C27 103.2(3) . .
C27 C22 C23 C24 0.3(5) . .
C21 C22 C23 C24 178.3(3) . .
C22 C23 C24 C25 -1.7(5) . .
C23 C24 C25 C26 -0.3(5) . .
C24 C25 C26 C27 3.4(5) . .
C24 C25 C26 C28 -172.8(3) . .
C25 C26 C27 C22 -4.8(5) . .
C28 C26 C27 C22 171.3(3) . .
C25 C26 C27 O4 178.9(3) . .
C28 C26 C27 O4 -5.0(4) . .
C23 C22 C27 C26 3.0(5) . .
C21 C22 C27 C26 -174.9(3) . .
C23 C22 C27 O4 179.3(3) . .
C21 C22 C27 O4 1.4(5) . .
C27 C26 C28 C2 -96.6(3) . .
C25 C26 C28 C2 79.5(3) . .
C1 C2 C28 C26 96.7(3) . .
C3 C2 C28 C26 -79.0(4) . .
O1 C29 C30 O5 0.7(5) . .
O1 C29 C30 O6 -178.4(3) . .
O2 C31 C32 O8 -0.2(4) . .
O2 C31 C32 O7 177.1(3) . .
O3 C33 C34 O10 -8.4(5) . .
O3 C33 C34 O9 170.0(3) . .
O4 C35 C36 O11 168.0(4) . .
O4 C35 C36 O12 -13.8(5) . .
O4 C35 C36 Na1 -1.9(3) . .
O12 Na1 C36 O11 41.6(7) . .
O2 Na1 C36 O11 9.2(13) . .
O1 Na1 C36 O11 134.1(8) . .
O3 Na1 C36 O11 -84.2(8) . .
O4 Na1 C36 O11 -154.3(9) . .
O8 Na1 C36 O11 50.2(9) . .
O10 Na1 C36 O11 -17.9(9) . .
Na3 Na1 C36 O11 22.3(8) . .
O2 Na1 C36 O12 -32.4(8) . .
O1 Na1 C36 O12 92.5(3) . .
O3 Na1 C36 O12 -125.9(3) . .
O4 Na1 C36 O12 164.1(4) . .
O8 Na1 C36 O12 8.5(4) . .
O10 Na1 C36 O12 -59.5(3) . .
Na3 Na1 C36 O12 -19.3(3) . .
O12 Na1 C36 C35 -162.7(5) . .
O2 Na1 C36 C35 164.8(5) . .
O1 Na1 C36 C35 -70.2(2) . .
O3 Na1 C36 C35 71.4(2) . .
O4 Na1 C36 C35 1.36(19) . .
O8 Na1 C36 C35 -154.2(2) . .
O10 Na1 C36 C35 137.7(2) . .
Na3 Na1 C36 C35 178.0(2) . .
O14 C37 C38 C39 -169.7(3) . .
C42 C37 C38 C39 8.2(5) . .
O14 C37 C38 C64 14.7(4) . .
C42 C37 C38 C64 -167.5(3) . .
C37 C38 C39 C40 -0.9(5) . .
C64 C38 C39 C40 174.7(3) . .
C38 C39 C40 C41 -5.4(5) . .
C39 C40 C41 C42 4.9(5) . .
C40 C41 C42 C37 2.0(5) . .
C40 C41 C42 C43 -174.0(3) . .
O14 C37 C42 C41 169.2(3) . .
C38 C37 C42 C41 -8.7(4) . .
O14 C37 C42 C43 -14.8(4) . .
C38 C37 C42 C43 167.3(3) . .
C41 C42 C43 C44 88.0(4) . .
C37 C42 C43 C44 -87.8(4) . .
C42 C43 C44 C45 -74.2(4) . .
C42 C43 C44 C49 106.2(4) . .
C49 C44 C45 C46 -1.8(5) . .
C43 C44 C45 C46 178.5(3) . .
C44 C45 C46 C47 -0.2(5) . .
C45 C46 C47 C48 0.1(5) . .
C46 C47 C48 C49 2.0(5) . .
C46 C47 C48 C50 -176.4(3) . .
C47 C48 C49 O15 179.1(3) . .
C50 C48 C49 O15 -2.6(4) . .
C47 C48 C49 C44 -4.1(5) . .
C50 C48 C49 C44 174.2(3) . .
C45 C44 C49 O15 -179.2(3) . .
C43 C44 C49 O15 0.5(4) . .
C45 C44 C49 C48 4.0(5) . .
C43 C44 C49 C48 -176.4(3) . .
C47 C48 C50 C51 76.6(4) . .
C49 C48 C50 C51 -101.7(3) . .
C48 C50 C51 C52 -89.9(4) . .
C48 C50 C51 C56 88.0(4) . .
C56 C51 C52 C53 -3.4(5) . .
C50 C51 C52 C53 174.6(3) . .
C51 C52 C53 C54 -3.6(5) . .
C52 C53 C54 C55 4.4(5) . .
C53 C54 C55 C56 1.9(5) . .
C53 C54 C55 C57 -171.5(3) . .
C52 C51 C56 C55 10.1(5) . .
C50 C51 C56 C55 -167.9(3) . .
C52 C51 C56 O16 -170.1(3) . .
C50 C51 C56 O16 11.9(4) . .
C54 C55 C56 C51 -9.3(5) . .
C57 C55 C56 C51 164.2(3) . .
C54 C55 C56 O16 170.9(3) . .
C57 C55 C56 O16 -15.6(4) . .
C54 C55 C57 C59 86.8(3) . .
C56 C55 C57 C59 -86.3(3) . .
C63 C58 C59 C60 1.5(5) . .
O13 C58 C59 C60 178.3(3) . .
C63 C58 C59 C57 -177.8(3) . .
O13 C58 C59 C57 -1.0(4) . .
C55 C57 C59 C60 -66.2(4) . .
C55 C57 C59 C58 113.0(3) . .
C58 C59 C60 C61 1.1(5) . .
C57 C59 C60 C61 -179.6(3) . .
C59 C60 C61 C62 -1.7(6) . .
C60 C61 C62 C63 -0.3(6) . .
O13 C58 C63 C62 180.0(3) . .
C59 C58 C63 C62 -3.3(5) . .
O13 C58 C63 C64 -4.5(5) . .
C59 C58 C63 C64 172.3(3) . .
C61 C62 C63 C58 2.7(5) . .
C61 C62 C63 C64 -173.1(3) . .
C39 C38 C64 C63 -91.6(4) . .
C37 C38 C64 C63 83.9(4) . .
C58 C63 C64 C38 -105.3(4) . .
C62 C63 C64 C38 70.2(4) . .
O14 C65 C66 O19 10.8(5) . .
O14 C65 C66 O20 -170.0(3) . .
O14 C65 C66 Na2 0.1(3) . .
O14 Na2 C66 O19 -166.1(3) . .
O16 Na2 C66 O19 28.9(4) . .
O23 Na2 C66 O19 22.1(2) . .
O13 Na2 C66 O19 -90.4(2) . .
O15 Na2 C66 O19 115.7(2) . .
Zn1 Na2 C66 O19 20.3(2) . .
O14 Na2 C66 O20 146.2(8) . .
O16 Na2 C66 O20 -18.8(10) . .
O19 Na2 C66 O20 -47.7(7) . .
O23 Na2 C66 O20 -25.6(8) . .
O13 Na2 C66 O20 -138.1(8) . .
O15 Na2 C66 O20 68.0(8) . .
Zn1 Na2 C66 O20 -27.3(8) . .
O14 Na2 C66 C65 -0.09(19) . .
O16 Na2 C66 C65 -165.1(3) . .
O19 Na2 C66 C65 166.0(4) . .
O23 Na2 C66 C65 -171.9(2) . .
O13 Na2 C66 C65 75.6(2) . .
O15 Na2 C66 C65 -78.3(2) . .
Zn1 Na2 C66 C65 -173.7(2) . .
O15 C67 C68 O21 4.3(4) . .
O15 C67 C68 O22 -174.7(3) . .
O15 C67 C68 Zn3 -119(5) . 2_655
O16 C69 C70 O24 178.9(3) . .
O16 C69 C70 O23 -0.3(4) . .
O13 C71 C72 O17 -10.0(5) . .
O13 C71 C72 O18 172.6(3) . .
N1 C74 C75 N2 -0.5(4) . .
N2 C76 C77 C77 -65.0(5) . 2
N2 C73 N1 C74 0.3(3) . .
N2 C73 N1 Zn2 -178.0(2) . .
C75 C74 N1 C73 0.1(4) . .
C75 C74 N1 Zn2 178.5(2) . .
O18 Zn2 N1 C73 26.9(3) . .
O9 Zn2 N1 C73 -97.6(3) . .
O7 Zn2 N1 C73 151.1(3) 2_545 .
Na3 Zn2 N1 C73 73.0(3) 2_545 .
O18 Zn2 N1 C74 -151.1(2) . .
O9 Zn2 N1 C74 84.4(3) . .
O7 Zn2 N1 C74 -26.9(3) 2_545 .
Na3 Zn2 N1 C74 -105.0(2) 2_545 .
N1 C73 N2 C75 -0.6(4) . .
N1 C73 N2 C76 -178.2(3) . .
C74 C75 N2 C73 0.7(4) . .
C74 C75 N2 C76 178.2(3) . .
C77 C76 N2 C73 -98.5(4) . .
C77 C76 N2 C75 84.4(5) . .
C2 C1 O1 C29 106.4(3) . .
C6 C1 O1 C29 -76.5(3) . .
C2 C1 O1 Na1 -98.2(3) . .
C6 C1 O1 Na1 79.0(3) . .
C30 C29 O1 C1 -100.3(3) . .
C30 C29 O1 Na1 100.7(3) . .
O12 Na1 O1 C1 147.1(2) . .
O2 Na1 O1 C1 -61.3(2) . .
O3 Na1 O1 C1 20.8(3) . .
O4 Na1 O1 C1 79.1(2) . .
O8 Na1 O1 C1 -127.1(2) . .
O10 Na1 O1 C1 -136.9(2) . .
C36 Na1 O1 C1 127.5(2) . .
Na3 Na1 O1 C1 -168.0(2) . .
O12 Na1 O1 C29 -57.28(19) . .
O2 Na1 O1 C29 94.29(18) . .
O3 Na1 O1 C29 176.45(18) . .
O4 Na1 O1 C29 -125.28(19) . .
O8 Na1 O1 C29 28.51(18) . .
O10 Na1 O1 C29 18.7(3) . .
C36 Na1 O1 C29 -76.92(19) . .
Na3 Na1 O1 C29 -12.34(19) . .
C8 C13 O2 C31 88.7(3) . .
C12 C13 O2 C31 -93.9(3) . .
C8 C13 O2 Na1 -85.8(3) . .
C12 C13 O2 Na1 91.6(3) . .
C32 C31 O2 C13 -150.2(3) . .
C32 C31 O2 Na1 24.8(3) . .
O12 Na1 O2 C13 170.5(3) . .
O1 Na1 O2 C13 67.1(2) . .
O3 Na1 O2 C13 -73.1(2) . .
O4 Na1 O2 C13 -7.8(3) . .
O8 Na1 O2 C13 148.5(3) . .
O10 Na1 O2 C13 -140.4(2) . .
C36 Na1 O2 C13 -167.9(6) . .
Na3 Na1 O2 C13 179.8(2) . .
O12 Na1 O2 C31 -3.8(4) . .
O1 Na1 O2 C31 -107.2(2) . .
O3 Na1 O2 C31 112.6(2) . .
O4 Na1 O2 C31 178.0(2) . .
O8 Na1 O2 C31 -25.8(2) . .
O10 Na1 O2 C31 45.3(2) . .
C36 Na1 O2 C31 17.8(7) . .
Na3 Na1 O2 C31 5.5(2) . .
C15 C20 O3 C33 89.1(3) . .
C19 C20 O3 C33 -89.0(3) . .
C15 C20 O3 Na1 -87.8(3) . .
C19 C20 O3 Na1 94.0(3) . .
C34 C33 O3 C20 -151.8(3) . .
C34 C33 O3 Na1 25.8(3) . .
O12 Na1 O3 C20 -136.9(3) . .
O2 Na1 O3 C20 70.6(3) . .
O1 Na1 O3 C20 -15.0(3) . .
O4 Na1 O3 C20 -72.8(3) . .
O8 Na1 O3 C20 122.2(3) . .
O10 Na1 O3 C20 153.8(3) . .
C36 Na1 O3 C20 -120.2(3) . .
Na3 Na1 O3 C20 173.6(2) . .
O12 Na1 O3 C33 46.3(2) . .
O2 Na1 O3 C33 -106.2(2) . .
O1 Na1 O3 C33 168.2(2) . .
O4 Na1 O3 C33 110.4(2) . .
O8 Na1 O3 C33 -54.6(2) . .
O10 Na1 O3 C33 -23.0(2) . .
C36 Na1 O3 C33 63.0(2) . .
Na3 Na1 O3 C33 -3.2(2) . .
O10 Na3 O2W O2W' -53.9(5) . .
O12 Na3 O2W O2W' -121.1(5) . .
O18 Na3 O2W O2W' 120.0(5) 2_545 .
O8 Na3 O2W O2W' -157.8(5) . .
O7 Na3 O2W O2W' 25.1(5) 2_545 .
Na1 Na3 O2W O2W' -108.8(5) . .
Zn2 Na3 O2W O2W' 119.6(5) 2_545 .
C26 C27 O4 C35 -89.4(4) . .
C22 C27 O4 C35 94.1(3) . .
C26 C27 O4 Na1 89.4(3) . .
C22 C27 O4 Na1 -87.0(3) . .
C36 C35 O4 C27 -178.3(3) . .
C36 C35 O4 Na1 2.6(4) . .
O12 Na1 O4 C27 -174.8(3) . .
O2 Na1 O4 C27 4.3(3) . .
O1 Na1 O4 C27 -75.7(3) . .
O3 Na1 O4 C27 70.7(3) . .
O8 Na1 O4 C27 -131.6(3) . .
O10 Na1 O4 C27 123.7(3) . .
C36 Na1 O4 C27 179.6(3) . .
Na3 Na1 O4 C27 176.2(3) . .
O12 Na1 O4 C35 4.1(2) . .
O2 Na1 O4 C35 -176.9(2) . .
O1 Na1 O4 C35 103.2(2) . .
O3 Na1 O4 C35 -110.5(2) . .
O8 Na1 O4 C35 47.2(3) . .
O10 Na1 O4 C35 -57.4(2) . .
C36 Na1 O4 C35 -1.6(2) . .
Na3 Na1 O4 C35 -5.0(2) . .
O6 C30 O5 Zn3 -5.2(5) . 2_545
C29 C30 O5 Zn3 175.9(2) . 2_545
O5 C30 O6 Zn1 5.0(5) . 2_545
C29 C30 O6 Zn1 -175.9(2) . 2_545
O8 C32 O7 Zn2 18.8(4) . 2_545
C31 C32 O7 Zn2 -158.4(2) . 2_545
O8 C32 O7 Na3 -116.0(3) . 2_545
C31 C32 O7 Na3 66.7(4) . 2_545
O7 C32 O8 Na1 160.8(2) . .
C31 C32 O8 Na1 -22.2(4) . .
O7 C32 O8 Na3 66.7(4) . .
C31 C32 O8 Na3 -116.2(3) . .
O12 Na1 O8 C32 -144.2(2) . .
O2 Na1 O8 C32 25.3(2) . .
O1 Na1 O8 C32 121.1(2) . .
O3 Na1 O8 C32 -32.9(3) . .
O4 Na1 O8 C32 175.9(2) . .
O10 Na1 O8 C32 -63.8(2) . .
C36 Na1 O8 C32 -147.1(2) . .
Na3 Na1 O8 C32 -112.9(2) . .
O12 Na1 O8 Na3 -31.33(10) . .
O2 Na1 O8 Na3 138.14(9) . .
O1 Na1 O8 Na3 -126.03(8) . .
O3 Na1 O8 Na3 80.00(11) . .
O4 Na1 O8 Na3 -71.26(18) . .
O10 Na1 O8 Na3 49.05(8) . .
C36 Na1 O8 Na3 -34.20(11) . .
O2W Na3 O8 C32 179.8(2) . .
O10 Na3 O8 C32 63.9(2) . .
O12 Na3 O8 C32 143.5(2) . .
O18 Na3 O8 C32 -90.8(2) 2_545 .
O7 Na3 O8 C32 -3.4(2) 2_545 .
Na1 Na3 O8 C32 114.9(2) . .
Zn2 Na3 O8 C32 -72.37(19) 2_545 .
O2W Na3 O8 Na1 64.9(2) . .
O10 Na3 O8 Na1 -50.94(8) . .
O12 Na3 O8 Na1 28.64(9) . .
O18 Na3 O8 Na1 154.37(9) 2_545 .
O7 Na3 O8 Na1 -118.26(8) 2_545 .
Zn2 Na3 O8 Na1 172.77(9) 2_545 .
O10 C34 O9 Zn2 20.1(4) . .
C33 C34 O9 Zn2 -158.2(2) . .
O18 Zn2 O9 C34 55.5(2) . .
N1 Zn2 O9 C34 -173.4(2) . .
O7 Zn2 O9 C34 -66.3(2) 2_545 .
Na3 Zn2 O9 C34 17.7(3) 2_545 .
O9 C34 O10 Na3 57.7(5) . .
C33 C34 O10 Na3 -124.1(3) . .
O9 C34 O10 Na1 168.5(2) . .
C33 C34 O10 Na1 -13.3(4) . .
O2W Na3 O10 C34 22.8(3) . .
O12 Na3 O10 C34 90.5(3) . .
O18 Na3 O10 C34 -148.8(3) 2_545 .
O8 Na3 O10 C34 175.3(3) . .
O7 Na3 O10 C34 -61.3(3) 2_545 .
Na1 Na3 O10 C34 124.6(3) . .
Zn2 Na3 O10 C34 -152.4(3) 2_545 .
O2W Na3 O10 Na1 -101.80(12) . .
O12 Na3 O10 Na1 -34.10(9) . .
O18 Na3 O10 Na1 86.63(14) 2_545 .
O8 Na3 O10 Na1 50.70(7) . .
O7 Na3 O10 Na1 174.16(9) 2_545 .
Zn2 Na3 O10 Na1 83.06(7) 2_545 .
O12 Na1 O10 C34 -96.1(3) . .
O2 Na1 O10 C34 105.9(2) . .
O1 Na1 O10 C34 -175.7(2) . .
O3 Na1 O10 C34 19.7(2) . .
O4 Na1 O10 C34 -39.3(3) . .
O8 Na1 O10 C34 173.9(3) . .
C36 Na1 O10 C34 -79.0(3) . .
Na3 Na1 O10 C34 -133.6(3) . .
O12 Na1 O10 Na3 37.54(10) . .
O2 Na1 O10 Na3 -120.43(9) . .
O1 Na1 O10 Na3 -42.0(2) . .
O3 Na1 O10 Na3 153.34(11) . .
O4 Na1 O10 Na3 94.31(10) . .
O8 Na1 O10 Na3 -52.43(8) . .
C36 Na1 O10 Na3 54.64(10) . .
O11 C36 O12 Na1 -162.0(4) . .
C35 C36 O12 Na1 19.9(5) . .
O11 C36 O12 Na3 -20.1(7) . .
C35 C36 O12 Na3 161.9(3) . .
Na1 C36 O12 Na3 141.9(6) . .
O2 Na1 O12 C36 168.2(3) . .
O1 Na1 O12 C36 -88.9(3) . .
O3 Na1 O12 C36 58.0(3) . .
O4 Na1 O12 C36 -13.0(3) . .
O8 Na1 O12 C36 -171.8(3) . .
O10 Na1 O12 C36 118.8(3) . .
Na3 Na1 O12 C36 155.7(4) . .
O2 Na1 O12 Na3 12.5(3) . .
O1 Na1 O12 Na3 115.42(10) . .
O3 Na1 O12 Na3 -97.70(10) . .
O4 Na1 O12 Na3 -168.76(13) . .
O8 Na1 O12 Na3 32.52(10) . .
O10 Na1 O12 Na3 -36.89(10) . .
C36 Na1 O12 Na3 -155.7(4) . .
O2W Na3 O12 C36 14.5(4) . .
O10 Na3 O12 C36 -110.4(4) . .
O18 Na3 O12 C36 114.0(4) 2_545 .
O8 Na3 O12 C36 178.9(4) . .
O7 Na3 O12 C36 -57.4(5) 2_545 .
Na1 Na3 O12 C36 -149.0(5) . .
Zn2 Na3 O12 C36 148.8(4) 2_545 .
O2W Na3 O12 Na1 163.52(14) . .
O10 Na3 O12 Na1 38.59(11) . .
O18 Na3 O12 Na1 -97.05(12) 2_545 .
O8 Na3 O12 Na1 -32.09(10) . .
O7 Na3 O12 Na1 91.56(17) 2_545 .
Zn2 Na3 O12 Na1 -62.17(12) 2_545 .
C63 C58 O13 C71 -67.4(4) . .
C59 C58 O13 C71 115.7(3) . .
C63 C58 O13 Na2 90.0(3) . .
C59 C58 O13 Na2 -86.9(3) . .
C72 C71 O13 C58 -117.6(3) . .
C72 C71 O13 Na2 86.0(3) . .
O14 Na2 O13 C58 -72.7(2) . .
O16 Na2 O13 C58 75.1(2) . .
O19 Na2 O13 C58 -143.3(2) . .
O23 Na2 O13 C58 143.0(2) . .
O15 Na2 O13 C58 1.7(3) . .
C66 Na2 O13 C58 -122.0(2) . .
Zn1 Na2 O13 C58 178.6(2) . .
O14 Na2 O13 C71 83.4(2) . .
O16 Na2 O13 C71 -128.7(2) . .
O19 Na2 O13 C71 12.9(2) . .
O23 Na2 O13 C71 -60.8(2) . .
O15 Na2 O13 C71 157.8(2) . .
C66 Na2 O13 C71 34.2(2) . .
Zn1 Na2 O13 C71 -25.2(2) . .
C38 C37 O14 C65 91.9(3) . .
C42 C37 O14 C65 -86.1(3) . .
C38 C37 O14 Na2 -92.1(4) . .
C42 C37 O14 Na2 89.9(3) . .
C66 C65 O14 C37 176.6(3) . .
C66 C65 O14 Na2 -0.2(4) . .
O16 Na2 O14 C37 -5.1(4) . .
O19 Na2 O14 C37 179.1(3) . .
O23 Na2 O14 C37 -162.6(3) . .
O13 Na2 O14 C37 76.8(3) . .
O15 Na2 O14 C37 -72.7(3) . .
C66 Na2 O14 C37 -175.7(3) . .
Zn1 Na2 O14 C37 -170.0(3) . .
O16 Na2 O14 C65 170.8(2) . .
O19 Na2 O14 C65 -5.1(2) . .
O23 Na2 O14 C65 13.2(3) . .
O13 Na2 O14 C65 -107.3(2) . .
O15 Na2 O14 C65 103.1(2) . .
C66 Na2 O14 C65 0.1(2) . .
Zn1 Na2 O14 C65 5.9(2) . .
C48 C49 O15 C67 -70.0(3) . .
C44 C49 O15 C67 113.1(3) . .
C48 C49 O15 Na2 89.8(3) . .
C44 C49 O15 Na2 -87.1(3) . .
C68 C67 O15 C49 -117.7(3) . .
C68 C67 O15 Na2 80.8(3) . .
O14 Na2 O15 C49 74.0(2) . .
O16 Na2 O15 C49 -75.9(2) . .
O19 Na2 O15 C49 143.5(2) . .
O23 Na2 O15 C49 -145.0(2) . .
O13 Na2 O15 C49 -0.5(3) . .
C66 Na2 O15 C49 124.0(2) . .
Zn1 Na2 O15 C49 -177.7(2) . .
O14 Na2 O15 C67 -126.28(19) . .
O16 Na2 O15 C67 83.82(19) . .
O19 Na2 O15 C67 -56.8(2) . .
O23 Na2 O15 C67 14.66(19) . .
O13 Na2 O15 C67 159.2(2) . .
C66 Na2 O15 C67 -76.3(2) . .
Zn1 Na2 O15 C67 -17.97(19) . .
C51 C56 O16 C69 99.2(3) . .
C55 C56 O16 C69 -81.1(3) . .
C51 C56 O16 Na2 -94.5(3) . .
C55 C56 O16 Na2 85.3(3) . .
C70 C69 O16 C56 -173.2(3) . .
C70 C69 O16 Na2 17.8(3) . .
O14 Na2 O16 C56 9.8(3) . .
O19 Na2 O16 C56 -176.5(2) . .
O23 Na2 O16 C56 174.9(3) . .
O13 Na2 O16 C56 -71.2(3) . .
O15 Na2 O16 C56 78.3(2) . .
C66 Na2 O16 C56 167.8(3) . .
Zn1 Na2 O16 C56 175.2(2) . .
O14 Na2 O16 C69 175.6(2) . .
O19 Na2 O16 C69 -10.7(3) . .
O23 Na2 O16 C69 -19.3(2) . .
O13 Na2 O16 C69 94.6(2) . .
O15 Na2 O16 C69 -115.9(2) . .
C66 Na2 O16 C69 -26.5(4) . .
Zn1 Na2 O16 C69 -19.1(2) . .
O17 C72 O18 Zn2 6.8(4) . .
C71 C72 O18 Zn2 -175.9(2) . .
O17 C72 O18 Na3 -149.6(3) . 2_545
C71 C72 O18 Na3 27.8(4) . 2_545
O9 Zn2 O18 C72 63.5(2) . .
N1 Zn2 O18 C72 -58.3(2) . .
O7 Zn2 O18 C72 -177.53(19) 2_545 .
Na3 Zn2 O18 C72 -160.9(3) 2_545 .
O9 Zn2 O18 Na3 -135.63(10) . 2_545
N1 Zn2 O18 Na3 102.62(13) . 2_545
O7 Zn2 O18 Na3 -16.62(13) 2_545 2_545
O20 C66 O19 Zn1 23.9(5) . .
C65 C66 O19 Zn1 -157.0(3) . .
Na2 C66 O19 Zn1 -140.9(4) . .
O20 C66 O19 Na2 164.9(3) . .
C65 C66 O19 Na2 -16.1(4) . .
O25 Zn1 O19 C66 17.5(3) . .
O6 Zn1 O19 C66 -95.3(3) 2_545 .
O23 Zn1 O19 C66 150.6(3) . .
O1W Zn1 O19 C66 115.2(5) . .
Zn3 Zn1 O19 C66 -16.1(3) . .
Na2 Zn1 O19 C66 145.4(3) . .
O25 Zn1 O19 Na2 -127.92(11) . .
O6 Zn1 O19 Na2 119.28(9) 2_545 .
O23 Zn1 O19 Na2 5.22(9) . .
O1W Zn1 O19 Na2 -30.3(5) . .
Zn3 Zn1 O19 Na2 -161.52(9) . .
O14 Na2 O19 C66 11.4(2) . .
O16 Na2 O19 C66 -165.1(2) . .
O23 Na2 O19 C66 -156.6(3) . .
O13 Na2 O19 C66 93.5(2) . .
O15 Na2 O19 C66 -68.2(2) . .
Zn1 Na2 O19 C66 -151.9(3) . .
O14 Na2 O19 Zn1 163.29(11) . .
O16 Na2 O19 Zn1 -13.17(18) . .
O23 Na2 O19 Zn1 -4.65(8) . .
O13 Na2 O19 Zn1 -114.57(9) . .
O15 Na2 O19 Zn1 83.69(10) . .
C66 Na2 O19 Zn1 151.9(3) . .
O19 C66 O20 Zn3 -12.6(5) . .
C65 C66 O20 Zn3 168.2(2) . .
Na2 C66 O20 Zn3 24.7(9) . .
O25 Zn3 O20 C66 -34.8(3) . .
O5 Zn3 O20 C66 72.2(2) 2_545 .
O21 Zn3 O20 C66 -158.1(2) 2_655 .
O22 Zn3 O20 C66 168.2(2) 2_655 .
C68 Zn3 O20 C66 -178.9(2) 2_655 .
Zn1 Zn3 O20 C66 0.6(2) . .
O22 C68 O21 Zn3 2.4(3) . 2_655
C67 C68 O21 Zn3 -176.6(3) . 2_655
O21 C68 O22 Zn3 -2.3(3) . 2_655
C67 C68 O22 Zn3 176.7(2) . 2_655
O24 C70 O23 Zn1 8.5(5) . .
C69 C70 O23 Zn1 -172.3(2) . .
O24 C70 O23 Na2 162.9(3) . .
C69 C70 O23 Na2 -17.9(4) . .
O25 Zn1 O23 C70 -130.9(3) . .
O6 Zn1 O23 C70 57.8(3) 2_545 .
O1W Zn1 O23 C70 -35.8(3) . .
O19 Zn1 O23 C70 151.3(3) . .
Zn3 Zn1 O23 C70 174.2(2) . .
Na2 Zn1 O23 C70 156.7(3) . .
O25 Zn1 O23 Na2 72.45(16) . .
O6 Zn1 O23 Na2 -98.92(12) 2_545 .
O1W Zn1 O23 Na2 167.53(11) . .
O19 Zn1 O23 Na2 -5.39(9) . .
Zn3 Zn1 O23 Na2 17.48(18) . .
O14 Na2 O23 C70 -172.1(2) . .
O16 Na2 O23 C70 20.5(2) . .
O19 Na2 O23 C70 -153.8(2) . .
O13 Na2 O23 C70 -60.0(2) . .
O15 Na2 O23 C70 100.8(2) . .
C66 Na2 O23 C70 -161.9(2) . .
Zn1 Na2 O23 C70 -159.1(3) . .
O14 Na2 O23 Zn1 -13.0(2) . .
O16 Na2 O23 Zn1 179.63(12) . .
O19 Na2 O23 Zn1 5.36(9) . .
O13 Na2 O23 Zn1 99.15(11) . .
O15 Na2 O23 Zn1 -100.03(10) . .
C66 Na2 O23 Zn1 -2.79(11) . .
O6 Zn1 O25 Zn3 39.38(15) 2_545 .
O23 Zn1 O25 Zn3 -132.13(12) . .
O1W Zn1 O25 Zn3 134.13(12) . .
O19 Zn1 O25 Zn3 -58.05(11) . .
Na2 Zn1 O25 Zn3 -91.70(11) . .
O20 Zn3 O25 Zn1 72.53(13) . .
O5 Zn3 O25 Zn1 -35.60(13) 2_545 .
O21 Zn3 O25 Zn1 -136.52(11) 2_655 .
O22 Zn3 O25 Zn1 -172.94(17) 2_655 .
C68 Zn3 O25 Zn1 -148.11(11) 2_655 .
